data_7712174
loop_
_publ_author_name
'Liu, Xiao-Xue'
'Wang, Zi-Rui'
'Chen, Guang-Hui'
'Li, Qiao-Hong'
'Tao, Jun'
'Zhang, Lei'

_publ_section_title
;
 Cu<sub>4</sub>Ti<sub>4</sub>-oxo clusters functionalized by <i>in
 situ</i> - generated 2,2'-biphenolate ligands from the oxidative coupling
 of phenols.
;
_journal_issue 7
_journal_name_full 'Dalton transactions (Cambridge, England : 2003)'
_journal_page_first 1857
_journal_page_last 1860
_journal_paper_doi 10.1039/d2dt03756d
_journal_volume 52
_journal_year 2023
_chemical_formula_moiety 'C84 H72 Cu4 O16 Ti4'
_chemical_formula_sum 'C84 H72 Cu4 O16 Ti4'
_chemical_formula_weight 1783.17
_space_group_crystal_system triclinic
_space_group_IT_number 2
_space_group_name_Hall '-P 1'
_space_group_name_H-M_alt 'P -1'
_atom_sites_solution_hydrogens geom
_atom_sites_solution_primary dual
_audit_creation_date 2022-12-17
_audit_creation_method
;
Olex2 1.5
(compiled 2022.04.07 svn.rca3783a0 for OlexSys, GUI svn.r6498)
;
_audit_update_record
;
2022-12-22 deposited with the CCDC.	2022-12-30 downloaded from the CCDC.
;
_cell_angle_alpha 71.491(3)
_cell_angle_beta 74.871(3)
_cell_angle_gamma 60.432(4)
_cell_formula_units_Z 2
_cell_length_a 14.9176(6)
_cell_length_b 15.1046(5)
_cell_length_c 18.7494(6)
_cell_measurement_reflns_used 20642
_cell_measurement_temperature 100.00(10)
_cell_measurement_theta_max 30.0080
_cell_measurement_theta_min 1.9320
_cell_volume 3456.5(3)
_computing_cell_refinement 'CrysAlisPro 1.171.41.115a (Rigaku OD, 2021)'
_computing_data_collection 'CrysAlisPro 1.171.41.115a (Rigaku OD, 2021)'
_computing_data_reduction 'CrysAlisPro 1.171.41.115a (Rigaku OD, 2021)'
_computing_molecular_graphics 'Olex2 1.5 (Dolomanov et al., 2009)'
_computing_publication_material 'Olex2 1.5 (Dolomanov et al., 2009)'
_computing_structure_refinement 'SHELXL 2018/1 (Sheldrick, 2015)'
_computing_structure_solution 'SHELXT 2014/5 (Sheldrick, 2014)'
_diffrn_ambient_environment N~2~
_diffrn_ambient_temperature 100.00(10)
_diffrn_detector 'Hybrid Pixel Array Detector'
_diffrn_detector_area_resol_mean 10.0000
_diffrn_detector_type HyPix
_diffrn_measured_fraction_theta_full 0.995
_diffrn_measured_fraction_theta_max 0.842
_diffrn_measurement_details
;
List of Runs (angles in degrees, time in seconds):

  # Type    Start    End  Width  t~exp~   \w     \q     \k     \f   Frames
#--------------------------------------------------------------------------
  1  \w    -18.00  28.00   0.50    9.34    --   -5.15 -99.00  90.00   92
  2  \w    -79.00  10.00   0.50    9.34    --   -5.15 -38.00 150.00  178
  3  \w     -8.00  80.00   0.50    9.34    --    6.56  38.00  90.00  176
  4  \w    -18.00  40.00   0.50    9.34    --    6.56 -99.00 -30.00  116
  5  \w    -18.00  40.00   0.50    9.34    --    6.56 -99.00   0.00  116
  6  \w    -18.00  40.00   0.50    9.34    --    6.56 -99.00-180.00  116
  7  \w    -56.00  24.00   0.50    9.34    --    6.56 -77.00 -90.00  160
  8  \w    -14.00  73.00   0.50    9.34    --    6.56  77.00 150.00  174
;
_diffrn_measurement_device 'four-circle diffractometer'
_diffrn_measurement_device_type 'XtaLAB Synergy R, HyPix'
_diffrn_measurement_method '\w scans'
_diffrn_orient_matrix_type 'CrysAlisPro convention (1999,Acta A55,543-557)'
_diffrn_orient_matrix_UB_11 0.0077195000
_diffrn_orient_matrix_UB_12 0.0235996000
_diffrn_orient_matrix_UB_13 -0.0388646000
_diffrn_orient_matrix_UB_21 0.0326600000
_diffrn_orient_matrix_UB_22 0.0160499000
_diffrn_orient_matrix_UB_23 0.0084954000
_diffrn_orient_matrix_UB_31 0.0437131000
_diffrn_orient_matrix_UB_32 -0.0474909000
_diffrn_orient_matrix_UB_33 -0.0058990000
_diffrn_radiation_monochromator mirror
_diffrn_radiation_probe x-ray
_diffrn_radiation_type 'Mo K\a'
_diffrn_radiation_wavelength 0.71073
_diffrn_reflns_av_R_equivalents 0.0966
_diffrn_reflns_av_unetI/netI 0.0856
_diffrn_reflns_Laue_measured_fraction_full 0.995
_diffrn_reflns_Laue_measured_fraction_max 0.842
_diffrn_reflns_limit_h_max 20
_diffrn_reflns_limit_h_min -21
_diffrn_reflns_limit_k_max 19
_diffrn_reflns_limit_k_min -21
_diffrn_reflns_limit_l_max 23
_diffrn_reflns_limit_l_min -26
_diffrn_reflns_number 64963
_diffrn_reflns_point_group_measured_fraction_full 0.995
_diffrn_reflns_point_group_measured_fraction_max 0.842
_diffrn_reflns_theta_full 25.242
_diffrn_reflns_theta_max 30.501
_diffrn_reflns_theta_min 2.073
_diffrn_source 'micro-focus sealed X-ray tube'
_diffrn_source_type 'Mova (Mo) X-ray Source'
_exptl_absorpt_coefficient_mu 1.718
_exptl_absorpt_correction_T_max 1.00000
_exptl_absorpt_correction_T_min 0.66770
_exptl_absorpt_correction_type multi-scan
_exptl_absorpt_process_details
;
CrysAlisPro 1.171.41.115a (Rigaku Oxford Diffraction, 2021)
Empirical absorption correction using spherical harmonics,
implemented in SCALE3 ABSPACK scaling algorithm.
;
_exptl_crystal_colour 'clear light red'
_exptl_crystal_colour_lustre clear
_exptl_crystal_colour_modifier light
_exptl_crystal_colour_primary red
_exptl_crystal_density_diffrn 1.713
_exptl_crystal_description block
_exptl_crystal_F_000 1816
_exptl_crystal_size_max 0.3
_exptl_crystal_size_mid 0.2
_exptl_crystal_size_min 0.1
_refine_diff_density_max 2.042
_refine_diff_density_min -1.567
_refine_diff_density_rms 0.190
_refine_ls_extinction_method none
_refine_ls_goodness_of_fit_ref 1.056
_refine_ls_hydrogen_treatment constr
_refine_ls_matrix_type full
_refine_ls_number_parameters 985
_refine_ls_number_reflns 17782
_refine_ls_number_restraints 0
_refine_ls_restrained_S_all 1.056
_refine_ls_R_factor_all 0.1174
_refine_ls_R_factor_gt 0.0876
_refine_ls_shift/su_max 0.001
_refine_ls_shift/su_mean 0.000
_refine_ls_structure_factor_coef Fsqd
_refine_ls_weighting_details 'w=1/[\s^2^(Fo^2^)+(0.1199P)^2^+18.0347P] where P=(Fo^2^+2Fc^2^)/3'
_refine_ls_weighting_scheme calc
_refine_ls_wR_factor_gt 0.2232
_refine_ls_wR_factor_ref 0.2363
_reflns_Friedel_coverage 0.000
_reflns_number_gt 12796
_reflns_number_total 17782
_reflns_threshold_expression 'I > 2\s(I)'
_cod_data_source_file d2dt03756d2.cif
_cod_data_source_block dgg
_cod_depositor_comments 'Adding full bibliography for 7712172--7712174.cif.'
_cod_database_code 7712174
_shelx_shelxl_version_number 2018/1
_chemical_oxdiff_formula 'C168  Cu8  O32  Ti8  '
_shelx_space_group_comment
;
The symmetry employed for this shelxl refinement is uniquely defined
by the following loop, which should always be used as a source of
symmetry information in preference to the above space-group names.
They are only intended as comments.
;
_shelx_estimated_absorpt_t_max 0.847
_shelx_estimated_absorpt_t_min 0.627
_olex2_refinement_description
;
1. Fixed Uiso
 At 1.2 times of:
  All C(H) groups
 At 1.5 times of:
  All C(H,H,H) groups
2.a Aromatic/amide H refined with riding coordinates:
 C00P(H00P), C00S(H00S), C00T(H00T), C00U(H00U), C00V(H00V), C00W(H00W),
 C00Y(H00Y), C010(H010), C013(H013), C014(H014), C016(H016), C017(H017),
 C018(H018), C019(H019), C01C(H01C), C01G(H01G), C01H(H01H), C01I(H01I),
 C01L(H01L), C01M(H01M), C01S(H01S), C01T(H01T), C01U(H01U), C01W(H01W),
 C01X(H01X), C01Y(H01Y), C022(H022), C024(H024), C026(H026), C02D(H02D),
 C02E(H02E), C02H(H02L), C02I(H02M), C02L(H02N), C02U(H02X), C02X(H02)
2.b Idealised Me refined as rotating group:
 C01J(H01A,H01B,H01D), C027(H02A,H02B,H02C), C02F(H02F,H02G,H02H), C02G(H02I,
 H02J,H02K), C02O(H02O,H02P,H02Q), C02P(H02R,H02S,H02T), C02R(H02U,H02V,H02W),
 C02V(H02Y,H,HA), C02W(H02Z,HB,HC), C02Y(H1,HD,HE), C02Z(H2,HF,HG), C030(H03A,
 H03B,H03C)
;
_olex2_submission_special_instructions 'No special instructions were received'
_oxdiff_exptl_absorpt_empirical_details
;
Empirical correction (ABSPACK) includes:
- Absorption correction using spherical harmonics
- Frame scaling
;
_oxdiff_exptl_absorpt_empirical_full_max 1.503
_oxdiff_exptl_absorpt_empirical_full_min 0.627

loop_
_space_group_symop_operation_xyz
'x, y, z'
'-x, -y, -z'

loop_
_atom_site_label
_atom_site_type_symbol
_atom_site_fract_x
_atom_site_fract_y
_atom_site_fract_z
_atom_site_U_iso_or_equiv
_atom_site_adp_type
_atom_site_occupancy
_atom_site_site_symmetry_order
_atom_site_calc_flag
_atom_site_refinement_flags_posn
_atom_site_refinement_flags_adp
_atom_site_refinement_flags_occupancy
_atom_site_disorder_assembly
_atom_site_disorder_group
Cu3 Cu 0.66198(5) 0.66610(5) 0.50504(4) 0.01942(16) Uani 1 1 d . . . . .
Cu1 Cu 0.77511(6) 0.51090(6) 0.22347(5) 0.02546(18) Uani 1 1 d . . . . .
Cu2 Cu 0.91439(6) 0.81010(6) 0.23609(5) 0.02483(18) Uani 1 1 d . . . . .
Cu4 Cu 0.46701(6) 0.95050(6) 0.22540(4) 0.02279(18) Uani 1 1 d . . . . .
Ti05 Ti 0.66863(8) 0.85118(7) 0.33586(6) 0.0158(2) Uani 1 1 d . . . . .
Ti06 Ti 0.59372(7) 0.69549(7) 0.32917(6) 0.0155(2) Uani 1 1 d . . . . .
Ti07 Ti 0.82904(7) 0.62052(7) 0.33412(6) 0.0152(2) Uani 1 1 d . . . . .
Ti08 Ti 0.72647(7) 0.77099(7) 0.18841(6) 0.0155(2) Uani 1 1 d . . . . .
O009 O 0.4783(3) 0.7540(3) 0.3992(2) 0.0189(8) Uani 1 1 d . . . . .
O00A O 0.9117(3) 0.6341(3) 0.3856(2) 0.0187(8) Uani 1 1 d . . . . .
O00B O 0.5128(3) 0.7119(3) 0.2599(2) 0.0172(8) Uani 1 1 d . . . . .
O00C O 0.8320(3) 0.4985(3) 0.4029(2) 0.0200(8) Uani 1 1 d . . . . .
O00D O 0.9433(3) 0.5495(3) 0.2674(2) 0.0199(8) Uani 1 1 d . . . . .
O00E O 0.5365(3) 0.9260(3) 0.3829(2) 0.0204(8) Uani 1 1 d . . . . .
O00F O 0.6010(3) 0.8293(3) 0.2652(2) 0.0169(8) Uani 1 1 d . . . . .
O00G O 0.6862(3) 0.7043(3) 0.3869(2) 0.0162(7) Uani 1 1 d . . . . .
O00H O 0.6638(3) 0.7476(3) 0.1259(2) 0.0185(8) Uani 1 1 d . . . . .
O00I O 0.6747(3) 0.9731(3) 0.2720(2) 0.0201(8) Uani 1 1 d . . . . .
O00J O 0.7349(3) 0.6368(3) 0.2640(2) 0.0169(8) Uani 1 1 d . . . . .
O00K O 0.7390(3) 0.8448(3) 0.4083(2) 0.0183(8) Uani 1 1 d . . . . .
O00L O 0.6935(3) 0.9085(3) 0.1333(2) 0.0186(8) Uani 1 1 d . . . . .
O00M O 0.7970(3) 0.7678(3) 0.2690(2) 0.0160(7) Uani 1 1 d . . . . .
O00N O 0.6144(3) 0.5582(3) 0.3746(2) 0.0198(8) Uani 1 1 d . . . . .
O00O O 0.8589(3) 0.7155(3) 0.1315(2) 0.0187(8) Uani 1 1 d . . . . .
C00P C 0.3868(5) 0.8689(5) 0.5634(4) 0.0230(12) Uani 1 1 d . . . . .
H00P H 0.345587 0.935541 0.575339 0.028 Uiso 1 1 calc R U . . .
C00Q C 0.5568(4) 0.6772(4) 0.1178(3) 0.0197(11) Uani 1 1 d . . . . .
C00R C 0.7954(5) 0.6774(5) 0.6288(4) 0.0253(13) Uani 1 1 d . . . . .
C00S C 0.8776(5) 0.6803(5) 0.5716(4) 0.0242(12) Uani 1 1 d . . . . .
H00S H 0.946847 0.642890 0.583730 0.029 Uiso 1 1 calc R U . . .
C00T C 0.3005(5) 1.1095(5) 0.2932(4) 0.0240(12) Uani 1 1 d . . . . .
H00T H 0.279417 1.162137 0.248431 0.029 Uiso 1 1 calc R U . . .
C00U C 0.5500(5) 0.5954(5) 0.1056(4) 0.0244(12) Uani 1 1 d . . . . .
H00U H 0.483184 0.602067 0.105741 0.029 Uiso 1 1 calc R U . . .
C00V C 1.0330(4) 0.6986(4) 0.3132(3) 0.0200(11) Uani 1 1 d . . . . .
H00V H 1.047004 0.663541 0.274689 0.024 Uiso 1 1 calc R U . . .
C00W C 1.1389(5) 0.6072(5) 0.1212(4) 0.0234(12) Uani 1 1 d . . . . .
H00W H 1.198376 0.541393 0.121994 0.028 Uiso 1 1 calc R U . . .
C00X C 0.7298(4) 0.3833(4) 0.4202(3) 0.0197(11) Uani 1 1 d . . . . .
C00Y C 0.7464(5) 0.5765(5) 0.1024(3) 0.0201(11) Uani 1 1 d . . . . .
H00Y H 0.813305 0.570259 0.101195 0.024 Uiso 1 1 calc R U . . .
C00Z C 0.6377(5) 0.5027(5) 0.0928(4) 0.0260(13) Uani 1 1 d . . . . .
C010 C 0.5350(5) 1.1864(5) 0.1204(3) 0.0241(12) Uani 1 1 d . . . . .
H010 H 0.540892 1.244215 0.124805 0.029 Uiso 1 1 calc R U . . .
C011 C 1.0670(5) 0.8077(5) 0.3627(4) 0.0253(13) Uani 1 1 d . . . . .
C012 C 0.9424(4) 0.7411(4) 0.4340(3) 0.0189(11) Uani 1 1 d . . . . .
C013 C 0.4866(4) 0.6845(5) 0.6030(3) 0.0212(12) Uani 1 1 d . . . . .
H013 H 0.513829 0.624067 0.642141 0.025 Uiso 1 1 calc R U . . .
C014 C 0.9959(5) 0.7978(5) 0.4271(4) 0.0233(12) Uani 1 1 d . . . . .
H014 H 0.984196 0.830306 0.466715 0.028 Uiso 1 1 calc R U . . .
C015 C 0.4371(4) 0.9778(4) 0.3694(3) 0.0180(11) Uani 1 1 d . . . . .
C016 C 1.0851(5) 0.7584(5) 0.3065(4) 0.0251(13) Uani 1 1 d . . . . .
H016 H 1.133004 0.764472 0.262739 0.030 Uiso 1 1 calc R U . . .
C017 C 0.7921(4) 0.5081(4) 0.5328(3) 0.0211(12) Uani 1 1 d . . . . .
H017 H 0.828085 0.548444 0.524357 0.025 Uiso 1 1 calc R U . . .
C018 C 0.3970(5) 0.8484(5) 0.0854(4) 0.0221(12) Uani 1 1 d . . . . .
H018 H 0.407368 0.838226 0.035891 0.027 Uiso 1 1 calc R U . . .
C019 C 0.4060(5) 1.0567(4) 0.3036(3) 0.0225(12) Uani 1 1 d . . . . .
H019 H 0.455581 1.074055 0.266708 0.027 Uiso 1 1 calc R U . . .
C01A C 0.8593(5) 0.7369(4) 0.4974(3) 0.0208(11) Uani 1 1 d . . . . .
C01B C 0.2261(5) 1.0866(5) 0.3466(4) 0.0275(13) Uani 1 1 d . . . . .
C01C C 0.7881(5) 0.2820(4) 0.4090(4) 0.0237(12) Uani 1 1 d . . . . .
H01C H 0.826974 0.228342 0.447764 0.028 Uiso 1 1 calc R U . . .
C01D C 0.7912(5) 0.2568(5) 0.3431(4) 0.0289(14) Uani 1 1 d . . . . .
C01E C 0.3637(4) 0.9510(4) 0.4234(3) 0.0208(11) Uani 1 1 d . . . . .
C01F C 0.6881(5) 0.4231(5) 0.6193(4) 0.0247(13) Uani 1 1 d . . . . .
C01G C 0.2986(5) 0.9530(5) 0.1776(4) 0.0239(12) Uani 1 1 d . . . . .
H01G H 0.242348 1.014400 0.191327 0.029 Uiso 1 1 calc R U . . .
C01H C 0.5184(5) 1.0177(5) 0.1058(3) 0.0209(11) Uani 1 1 d . . . . .
H01H H 0.512599 0.960562 0.099942 0.025 Uiso 1 1 calc R U . . .
C01I C 0.7438(5) 0.4803(4) 0.6055(4) 0.0220(12) Uani 1 1 d . . . . .
H01I H 0.749128 0.500936 0.646457 0.026 Uiso 1 1 calc R U . . .
C01J C 0.3511(6) 1.3095(5) 0.0932(4) 0.0344(15) Uani 1 1 d . . . . .
H01A H 0.333210 1.335662 0.139158 0.052 Uiso 1 1 calc R U . . .
H01B H 0.291445 1.305524 0.084379 0.052 Uiso 1 1 calc R U . . .
H01D H 0.369443 1.357093 0.049772 0.052 Uiso 1 1 calc R U . . .
C01K C 0.4025(4) 0.8614(4) 0.4890(4) 0.0211(12) Uani 1 1 d . . . . .
C01L C 0.7361(5) 0.4946(5) 0.0902(4) 0.0242(12) Uani 1 1 d . . . . .
H01L H 0.796487 0.433335 0.080253 0.029 Uiso 1 1 calc R U . . .
C01M C 0.6944(5) 0.7330(5) 0.6103(4) 0.0249(12) Uani 1 1 d . . . . .
H01M H 0.638742 0.732220 0.648783 0.030 Uiso 1 1 calc R U . . .
C01N C 0.3131(5) 0.9388(5) 0.1049(4) 0.0275(13) Uani 1 1 d . . . . .
C01O C 1.0229(4) 0.5188(4) 0.1449(3) 0.0203(11) Uani 1 1 d . . . . .
C01P C 0.4656(4) 0.7732(4) 0.1366(3) 0.0203(11) Uani 1 1 d . . . . .
C01Q C 0.4295(5) 0.7819(5) 0.6213(3) 0.0235(12) Uani 1 1 d . . . . .
C01R C 0.4629(4) 0.7627(4) 0.4710(3) 0.0184(11) Uani 1 1 d . . . . .
C01S C 1.0561(5) 0.4564(5) 0.0944(4) 0.0256(13) Uani 1 1 d . . . . .
H01S H 1.095078 0.471351 0.047375 0.031 Uiso 1 1 calc R U . . .
C01T C 0.7350(5) 0.3360(5) 0.2861(4) 0.0253(13) Uani 1 1 d . . . . .
H01T H 0.737900 0.319981 0.240193 0.030 Uiso 1 1 calc R U . . .
C01U C 0.6744(5) 0.4388(5) 0.2953(4) 0.0229(12) Uani 1 1 d . . . . .
H01U H 0.635475 0.492161 0.256515 0.028 Uiso 1 1 calc R U . . .
C01V C 0.4499(4) 0.7878(4) 0.2104(3) 0.0189(11) Uani 1 1 d . . . . .
C01W C 0.2592(5) 1.0080(5) 0.4119(4) 0.0235(12) Uani 1 1 d . . . . .
H01W H 0.208889 0.992907 0.449461 0.028 Uiso 1 1 calc R U . . .
C01X C 0.5051(4) 0.6730(4) 0.5286(3) 0.0200(11) Uani 1 1 d . . . . .
H01X H 0.545368 0.605975 0.517154 0.024 Uiso 1 1 calc R U . . .
C01Y C 0.6857(5) 0.3898(4) 0.5591(4) 0.0250(13) Uani 1 1 d . . . . .
H01Y H 0.650364 0.348701 0.567911 0.030 Uiso 1 1 calc R U . . .
C01Z C 0.9613(4) 0.6915(4) 0.3762(3) 0.0197(11) Uani 1 1 d . . . . .
C020 C 1.1530(5) 0.6954(5) 0.1117(4) 0.0257(13) Uani 1 1 d . . . . .
C021 C 0.9673(4) 0.4946(4) 0.2159(4) 0.0200(11) Uani 1 1 d . . . . .
C022 C 0.9447(4) 0.4108(4) 0.2327(3) 0.0209(11) Uani 1 1 d . . . . .
H022 H 0.906716 0.394771 0.280016 0.025 Uiso 1 1 calc R U . . .
C023 C 0.6721(4) 0.4617(4) 0.3632(3) 0.0182(11) Uani 1 1 d . . . . .
C024 C 0.3659(4) 0.8777(5) 0.2310(4) 0.0207(11) Uani 1 1 d . . . . .
H024 H 0.354582 0.887770 0.280747 0.025 Uiso 1 1 calc R U . . .
C025 C 0.7553(4) 0.7911(4) 0.4804(3) 0.0182(11) Uani 1 1 d . . . . .
C026 C 0.4347(5) 1.1181(5) 0.0952(4) 0.0253(13) Uani 1 1 d . . . . .
H026 H 0.372151 1.128248 0.082550 0.030 Uiso 1 1 calc R U . . .
C027 C 0.1127(5) 1.1457(5) 0.3364(5) 0.0369(16) Uani 1 1 d . . . . .
H02A H 0.089777 1.220712 0.328662 0.055 Uiso 1 1 calc R U . . .
H02B H 0.072087 1.122829 0.381817 0.055 Uiso 1 1 calc R U . . .
H02C H 0.102245 1.132089 0.292244 0.055 Uiso 1 1 calc R U . . .
C028 C 0.6570(4) 0.6672(4) 0.1161(3) 0.0186(11) Uani 1 1 d . . . . .
C029 C 0.7328(4) 0.4144(4) 0.4867(3) 0.0201(11) Uani 1 1 d . . . . .
C02A C 0.6203(5) 1.0875(4) 0.1317(3) 0.0215(12) Uani 1 1 d . . . . .
C02B C 1.0408(4) 0.6119(5) 0.1295(3) 0.0202(11) Uani 1 1 d . . . . .
C02C C 1.0344(5) 0.3716(5) 0.1102(4) 0.0266(13) Uani 1 1 d . . . . .
C02D C 0.6724(5) 0.7901(4) 0.5366(3) 0.0207(11) Uani 1 1 d . . . . .
H02D H 0.602921 0.827254 0.524944 0.025 Uiso 1 1 calc R U . . .
C02E C 0.7887(5) 1.1025(5) 0.1079(4) 0.0297(14) Uani 1 1 d . . . . .
H02E H 0.771248 1.147950 0.059945 0.036 Uiso 1 1 calc R U . . .
C02F C 0.6263(7) 0.4143(6) 0.0829(5) 0.0417(18) Uani 1 1 d . . . . .
H02F H 0.689730 0.370959 0.054203 0.063 Uiso 1 1 calc R U . . .
H02G H 0.567004 0.442330 0.055274 0.063 Uiso 1 1 calc R U . . .
H02H H 0.614675 0.371830 0.132781 0.063 Uiso 1 1 calc R U . . .
C02G C 1.2595(6) 0.6865(7) 0.1054(5) 0.0404(18) Uani 1 1 d . . . . .
H02I H 1.297913 0.672513 0.055972 0.061 Uiso 1 1 calc R U . . .
H02J H 1.296746 0.629124 0.145791 0.061 Uiso 1 1 calc R U . . .
H02K H 1.253261 0.752017 0.110401 0.061 Uiso 1 1 calc R U . . .
C02H C 1.0656(5) 0.7909(5) 0.1084(4) 0.0255(13) Uani 1 1 d . . . . .
H02L H 1.073680 0.851848 0.101168 0.031 Uiso 1 1 calc R U . . .
C02I C 0.9648(5) 0.8005(5) 0.1155(3) 0.0220(12) Uani 1 1 d . . . . .
H02M H 0.905884 0.866901 0.113061 0.026 Uiso 1 1 calc R U . . .
C02J C 0.9528(4) 0.7104(5) 0.1262(3) 0.0201(11) Uani 1 1 d . . . . .
C02K C 0.4415(5) 1.2033(5) 0.1029(4) 0.0256(13) Uani 1 1 d . . . . .
C02L C 0.9785(5) 0.3499(5) 0.1791(4) 0.0249(13) Uani 1 1 d . . . . .
H02N H 0.962720 0.292813 0.190512 0.030 Uiso 1 1 calc R U . . .
C02M C 0.6111(5) 1.0020(4) 0.1250(3) 0.0204(11) Uani 1 1 d . . . . .
C02N C 0.7861(4) 0.4751(4) 0.4732(3) 0.0191(11) Uani 1 1 d . . . . .
C02O C 0.6363(6) 0.3971(6) 0.6976(4) 0.0323(15) Uani 1 1 d . . . . .
H02O H 0.674867 0.322573 0.719964 0.049 Uiso 1 1 calc R U . . .
H02P H 0.564927 0.413099 0.694918 0.049 Uiso 1 1 calc R U . . .
H02Q H 0.635199 0.438509 0.729104 0.049 Uiso 1 1 calc R U . . .
C02P C 0.8549(6) 0.1454(5) 0.3345(5) 0.0388(17) Uani 1 1 d . . . . .
H02R H 0.907457 0.107515 0.369501 0.058 Uiso 1 1 calc R U . . .
H02S H 0.889322 0.144686 0.282276 0.058 Uiso 1 1 calc R U . . .
H02T H 0.809430 0.111758 0.346050 0.058 Uiso 1 1 calc R U . . .
C02Q C 0.7199(5) 1.0659(4) 0.1532(4) 0.0245(12) Uani 1 1 d . . . . .
C02R C 0.8144(6) 0.6153(5) 0.7086(4) 0.0323(15) Uani 1 1 d . . . . .
H02U H 0.867696 0.543678 0.707473 0.048 Uiso 1 1 calc R U . . .
H02V H 0.749733 0.614211 0.737441 0.048 Uiso 1 1 calc R U . . .
H02W H 0.837952 0.647636 0.732712 0.048 Uiso 1 1 calc R U . . .
C02S C 0.7448(5) 1.0020(4) 0.2252(4) 0.0219(12) Uani 1 1 d . . . . .
C02T C 0.8840(6) 1.0753(6) 0.1299(4) 0.0362(16) Uani 1 1 d . . . . .
C02U C 0.9091(5) 1.0102(5) 0.2002(4) 0.0305(14) Uani 1 1 d . . . . .
H02X H 0.973770 0.990357 0.215323 0.037 Uiso 1 1 calc R U . . .
C02V C 1.1239(6) 0.8700(6) 0.3571(5) 0.0369(16) Uani 1 1 d . . . . .
H02Y H 1.084431 0.919634 0.390121 0.055 Uiso 1 1 calc R U . . .
H H 1.131088 0.908203 0.304580 0.055 Uiso 1 1 calc R U . . .
HA H 1.192929 0.822398 0.373059 0.055 Uiso 1 1 calc R U . . .
C02W C 0.4155(6) 0.7910(5) 0.7012(4) 0.0335(15) Uani 1 1 d . . . . .
H02Z H 0.343176 0.809013 0.723453 0.050 Uiso 1 1 calc R U . . .
HB H 0.432810 0.845642 0.701355 0.050 Uiso 1 1 calc R U . . .
HC H 0.461490 0.724160 0.731074 0.050 Uiso 1 1 calc R U . . .
C02X C 0.8398(5) 0.9734(5) 0.2495(4) 0.0241(12) Uani 1 1 d . . . . .
H02 H 0.856308 0.930143 0.298268 0.029 Uiso 1 1 calc R U . . .
C02Y C 1.0754(7) 0.3057(6) 0.0530(5) 0.0417(18) Uani 1 1 d . . . . .
H1 H 1.046487 0.348850 0.005412 0.063 Uiso 1 1 calc R U . . .
HD H 1.055297 0.248779 0.072295 0.063 Uiso 1 1 calc R U . . .
HE H 1.151374 0.276348 0.043774 0.063 Uiso 1 1 calc R U . . .
C02Z C 0.2427(6) 1.0205(6) 0.0473(5) 0.0442(19) Uani 1 1 d . . . . .
H2 H 0.275261 1.064603 0.014441 0.066 Uiso 1 1 calc R U . . .
HF H 0.176183 1.063802 0.073329 0.066 Uiso 1 1 calc R U . . .
HG H 0.230884 0.986476 0.016499 0.066 Uiso 1 1 calc R U . . .
C030 C 0.9577(9) 1.1161(10) 0.0801(6) 0.070(3) Uani 1 1 d . . . . .
H03A H 0.994275 1.078514 0.039229 0.105 Uiso 1 1 calc R U . . .
H03B H 1.008283 1.105775 0.110187 0.105 Uiso 1 1 calc R U . . .
H03C H 0.919053 1.190772 0.058354 0.105 Uiso 1 1 calc R U . . .

loop_
_atom_site_aniso_label
_atom_site_aniso_U_11
_atom_site_aniso_U_22
_atom_site_aniso_U_33
_atom_site_aniso_U_23
_atom_site_aniso_U_13
_atom_site_aniso_U_12
Cu3 0.0186(3) 0.0183(3) 0.0184(3) -0.0037(3) -0.0007(3) -0.0071(3)
Cu1 0.0247(4) 0.0210(4) 0.0296(4) -0.0089(3) -0.0010(3) -0.0086(3)
Cu2 0.0221(4) 0.0225(4) 0.0292(4) -0.0050(3) -0.0004(3) -0.0113(3)
Cu4 0.0195(4) 0.0186(3) 0.0264(4) -0.0035(3) -0.0036(3) -0.0063(3)
Ti05 0.0142(4) 0.0140(4) 0.0174(5) -0.0041(4) -0.0010(4) -0.0051(4)
Ti06 0.0142(4) 0.0128(4) 0.0170(5) -0.0045(4) -0.0002(4) -0.0044(4)
Ti07 0.0142(4) 0.0135(4) 0.0161(5) -0.0038(4) 0.0003(4) -0.0057(4)
Ti08 0.0143(4) 0.0129(4) 0.0176(5) -0.0035(4) -0.0007(4) -0.0054(4)
O009 0.0152(18) 0.0189(19) 0.019(2) -0.0048(15) 0.0016(15) -0.0068(16)
O00A 0.0182(19) 0.0179(19) 0.022(2) -0.0059(16) -0.0014(16) -0.0097(16)
O00B 0.0160(18) 0.0157(18) 0.0186(19) -0.0052(15) -0.0014(15) -0.0057(15)
O00C 0.0140(18) 0.0181(19) 0.023(2) -0.0010(16) -0.0019(16) -0.0061(15)
O00D 0.0160(19) 0.0199(19) 0.020(2) -0.0081(16) 0.0015(16) -0.0051(16)
O00E 0.0175(19) 0.021(2) 0.023(2) -0.0093(16) 0.0002(16) -0.0079(16)
O00F 0.0162(18) 0.0151(18) 0.0158(19) -0.0015(14) -0.0010(15) -0.0061(15)
O00G 0.0166(18) 0.0142(17) 0.0157(18) -0.0026(14) -0.0013(15) -0.0062(15)
O00H 0.0170(19) 0.0183(19) 0.021(2) -0.0048(15) -0.0017(16) -0.0085(16)
O00I 0.022(2) 0.0158(18) 0.021(2) -0.0026(15) -0.0010(16) -0.0093(16)
O00J 0.0160(18) 0.0149(18) 0.0183(19) -0.0037(15) -0.0012(15) -0.0063(15)
O00K 0.0181(19) 0.0159(18) 0.019(2) -0.0032(15) -0.0045(16) -0.0061(15)
O00L 0.0185(19) 0.0150(18) 0.0175(19) -0.0025(15) 0.0005(15) -0.0060(15)
O00M 0.0158(18) 0.0142(17) 0.0173(19) -0.0057(14) 0.0005(15) -0.0063(15)
O00N 0.0156(19) 0.0142(18) 0.026(2) -0.0033(16) -0.0011(16) -0.0060(15)
O00O 0.0129(18) 0.0196(19) 0.022(2) -0.0067(16) -0.0011(15) -0.0051(15)
C00P 0.019(3) 0.022(3) 0.025(3) -0.007(2) 0.003(2) -0.008(2)
C00Q 0.016(3) 0.020(3) 0.020(3) -0.006(2) 0.001(2) -0.006(2)
C00R 0.030(3) 0.028(3) 0.021(3) -0.006(2) -0.004(3) -0.016(3)
C00S 0.023(3) 0.023(3) 0.026(3) -0.004(2) -0.007(2) -0.008(2)
C00T 0.027(3) 0.016(3) 0.025(3) -0.003(2) -0.006(2) -0.006(2)
C00U 0.020(3) 0.025(3) 0.029(3) -0.008(2) -0.004(2) -0.010(2)
C00V 0.019(3) 0.015(2) 0.025(3) -0.009(2) -0.005(2) -0.003(2)
C00W 0.017(3) 0.026(3) 0.024(3) -0.008(2) -0.001(2) -0.007(2)
C00X 0.020(3) 0.016(3) 0.024(3) -0.006(2) 0.001(2) -0.010(2)
C00Y 0.020(3) 0.024(3) 0.014(3) -0.006(2) 0.002(2) -0.008(2)
C00Z 0.030(3) 0.024(3) 0.029(3) -0.012(2) 0.000(3) -0.014(3)
C010 0.035(3) 0.018(3) 0.017(3) 0.001(2) -0.005(2) -0.012(3)
C011 0.019(3) 0.021(3) 0.033(3) -0.004(2) -0.003(2) -0.008(2)
C012 0.015(3) 0.020(3) 0.020(3) -0.001(2) -0.005(2) -0.007(2)
C013 0.018(3) 0.026(3) 0.018(3) -0.004(2) 0.004(2) -0.012(2)
C014 0.019(3) 0.020(3) 0.029(3) -0.007(2) -0.003(2) -0.006(2)
C015 0.017(3) 0.016(2) 0.019(3) -0.008(2) -0.001(2) -0.003(2)
C016 0.014(3) 0.026(3) 0.030(3) -0.003(2) 0.000(2) -0.008(2)
C017 0.016(3) 0.011(2) 0.028(3) 0.001(2) -0.005(2) -0.003(2)
C018 0.018(3) 0.025(3) 0.024(3) -0.006(2) -0.001(2) -0.011(2)
C019 0.025(3) 0.016(3) 0.023(3) -0.008(2) 0.003(2) -0.007(2)
C01A 0.023(3) 0.019(3) 0.024(3) -0.007(2) -0.002(2) -0.010(2)
C01B 0.022(3) 0.019(3) 0.039(4) -0.007(3) -0.007(3) -0.006(2)
C01C 0.019(3) 0.012(2) 0.036(3) -0.002(2) -0.005(2) -0.005(2)
C01D 0.021(3) 0.020(3) 0.047(4) -0.017(3) 0.003(3) -0.009(2)
C01E 0.018(3) 0.017(3) 0.024(3) -0.008(2) 0.002(2) -0.006(2)
C01F 0.022(3) 0.019(3) 0.025(3) -0.001(2) 0.000(2) -0.007(2)
C01G 0.017(3) 0.019(3) 0.030(3) -0.007(2) 0.000(2) -0.004(2)
C01H 0.024(3) 0.024(3) 0.016(3) -0.002(2) -0.001(2) -0.015(2)
C01I 0.020(3) 0.017(3) 0.025(3) -0.002(2) -0.005(2) -0.005(2)
C01J 0.033(4) 0.021(3) 0.036(4) -0.002(3) -0.007(3) -0.004(3)
C01K 0.016(3) 0.018(3) 0.026(3) -0.006(2) 0.000(2) -0.006(2)
C01L 0.024(3) 0.018(3) 0.024(3) -0.005(2) -0.001(2) -0.004(2)
C01M 0.030(3) 0.027(3) 0.022(3) -0.010(2) 0.004(2) -0.017(3)
C01N 0.018(3) 0.028(3) 0.031(3) -0.004(3) -0.003(3) -0.007(2)
C01O 0.012(2) 0.020(3) 0.024(3) -0.008(2) 0.002(2) -0.004(2)
C01P 0.019(3) 0.018(3) 0.027(3) -0.008(2) -0.001(2) -0.010(2)
C01Q 0.022(3) 0.028(3) 0.019(3) -0.004(2) 0.003(2) -0.013(2)
C01R 0.016(3) 0.019(3) 0.020(3) -0.005(2) 0.002(2) -0.008(2)
C01S 0.021(3) 0.022(3) 0.026(3) -0.011(2) 0.003(2) -0.005(2)
C01T 0.024(3) 0.024(3) 0.036(3) -0.014(3) 0.003(3) -0.015(3)
C01U 0.018(3) 0.026(3) 0.028(3) -0.011(2) 0.002(2) -0.012(2)
C01V 0.015(3) 0.019(3) 0.026(3) -0.004(2) -0.002(2) -0.012(2)
C01W 0.018(3) 0.023(3) 0.026(3) -0.007(2) 0.000(2) -0.007(2)
C01X 0.014(2) 0.017(3) 0.023(3) -0.001(2) 0.001(2) -0.006(2)
C01Y 0.023(3) 0.015(3) 0.029(3) 0.003(2) -0.005(2) -0.006(2)
C01Z 0.017(3) 0.015(2) 0.025(3) 0.000(2) -0.007(2) -0.007(2)
C020 0.020(3) 0.033(3) 0.023(3) -0.002(3) 0.001(2) -0.016(3)
C021 0.013(2) 0.015(2) 0.028(3) -0.010(2) -0.001(2) -0.001(2)
C022 0.015(3) 0.018(3) 0.024(3) -0.006(2) 0.000(2) -0.003(2)
C023 0.018(3) 0.014(2) 0.024(3) -0.003(2) -0.002(2) -0.009(2)
C024 0.016(3) 0.022(3) 0.026(3) -0.011(2) 0.002(2) -0.009(2)
C025 0.022(3) 0.017(2) 0.018(3) -0.004(2) -0.003(2) -0.010(2)
C026 0.024(3) 0.028(3) 0.022(3) -0.003(2) -0.002(2) -0.012(3)
C027 0.024(3) 0.026(3) 0.054(5) -0.006(3) -0.011(3) -0.005(3)
C028 0.020(3) 0.019(3) 0.014(3) -0.004(2) -0.002(2) -0.008(2)
C029 0.016(3) 0.015(2) 0.026(3) -0.004(2) -0.002(2) -0.005(2)
C02A 0.022(3) 0.017(3) 0.022(3) -0.003(2) -0.001(2) -0.008(2)
C02B 0.018(3) 0.024(3) 0.017(3) -0.009(2) 0.001(2) -0.008(2)
C02C 0.028(3) 0.019(3) 0.028(3) -0.010(2) -0.005(3) -0.003(2)
C02D 0.020(3) 0.017(3) 0.022(3) -0.003(2) -0.004(2) -0.006(2)
C02E 0.035(4) 0.034(3) 0.025(3) -0.002(3) -0.001(3) -0.024(3)
C02F 0.049(5) 0.035(4) 0.053(5) -0.019(4) -0.002(4) -0.024(4)
C02G 0.026(3) 0.052(5) 0.043(4) -0.003(4) -0.004(3) -0.022(3)
C02H 0.027(3) 0.031(3) 0.022(3) -0.009(2) 0.005(2) -0.019(3)
C02I 0.023(3) 0.019(3) 0.020(3) -0.004(2) -0.001(2) -0.008(2)
C02J 0.016(3) 0.025(3) 0.018(3) -0.005(2) 0.003(2) -0.010(2)
C02K 0.025(3) 0.018(3) 0.023(3) 0.000(2) -0.002(2) -0.004(2)
C02L 0.020(3) 0.017(3) 0.032(3) -0.006(2) -0.002(2) -0.005(2)
C02M 0.021(3) 0.018(3) 0.017(3) 0.000(2) -0.002(2) -0.007(2)
C02N 0.015(3) 0.012(2) 0.023(3) -0.002(2) -0.002(2) -0.002(2)
C02O 0.034(4) 0.033(3) 0.030(3) -0.008(3) 0.003(3) -0.018(3)
C02P 0.031(4) 0.027(3) 0.061(5) -0.022(3) -0.001(3) -0.010(3)
C02Q 0.028(3) 0.015(3) 0.029(3) -0.002(2) -0.005(3) -0.010(2)
C02R 0.033(4) 0.031(3) 0.025(3) 0.001(3) -0.008(3) -0.011(3)
C02S 0.025(3) 0.014(2) 0.027(3) -0.005(2) -0.004(2) -0.009(2)
C02T 0.039(4) 0.038(4) 0.042(4) -0.005(3) -0.001(3) -0.029(3)
C02U 0.030(3) 0.032(3) 0.035(4) -0.010(3) -0.003(3) -0.017(3)
C02V 0.030(3) 0.034(4) 0.050(4) -0.005(3) -0.004(3) -0.020(3)
C02W 0.037(4) 0.028(3) 0.031(4) -0.014(3) -0.002(3) -0.008(3)
C02X 0.025(3) 0.018(3) 0.032(3) -0.005(2) -0.006(3) -0.011(2)
C02Y 0.054(5) 0.027(3) 0.045(4) -0.018(3) -0.002(4) -0.015(3)
C02Z 0.035(4) 0.038(4) 0.036(4) -0.007(3) -0.012(3) 0.004(3)
C030 0.071(7) 0.107(9) 0.054(6) 0.008(6) -0.010(5) -0.072(7)

loop_
_atom_type_symbol
_atom_type_description
_atom_type_scat_dispersion_real
_atom_type_scat_dispersion_imag
_atom_type_scat_source
C C 0.0033 0.0016 'International Tables Vol C Tables 4.2.6.8 and 6.1.1.4'
H H 0.0000 0.0000 'International Tables Vol C Tables 4.2.6.8 and 6.1.1.4'
Cu Cu 0.3201 1.2651 'International Tables Vol C Tables 4.2.6.8 and 6.1.1.4'
O O 0.0106 0.0060 'International Tables Vol C Tables 4.2.6.8 and 6.1.1.4'
Ti Ti 0.2776 0.4457 'International Tables Vol C Tables 4.2.6.8 and 6.1.1.4'

loop_
_exptl_crystal_face_index_h
_exptl_crystal_face_index_k
_exptl_crystal_face_index_l
_exptl_crystal_face_perp_dist
0 2 1 0.0515
15 -5 -2 0.0515
19 18 11 0.0563
-17 2 0 0.0419
2 19 11 0.0493
-2 -2 24 0.0364
-13 -21 -12 0.0782
-7 -20 -13 0.0699
-21 -11 -10 0.0766
-17 -16 -18 0.0830
8 6 -20 0.0416

loop_
_geom_angle_atom_site_label_1
_geom_angle_atom_site_label_2
_geom_angle_atom_site_label_3
_geom_angle
_geom_angle_site_symmetry_1
_geom_angle_site_symmetry_3
_geom_angle_publ_flag
O00G Cu3 C017 102.5(2) . . ?
O00G Cu3 C01X 102.57(19) . . ?
O00G Cu3 C02D 102.99(18) . . ?
C017 Cu3 C01X 115.5(2) . . ?
C017 Cu3 C02D 114.9(2) . . ?
C02D Cu3 C01X 115.5(2) . . ?
O00J Cu1 C00Y 104.58(19) . . ?
O00J Cu1 C01U 105.4(2) . . ?
O00J Cu1 C022 105.67(19) . . ?
C00Y Cu1 C022 111.1(2) . . ?
C01U Cu1 C00Y 114.6(2) . . ?
C01U Cu1 C022 114.4(2) . . ?
O00M Cu2 C00V 105.85(19) . . ?
O00M Cu2 C02I 104.69(19) . . ?
O00M Cu2 C02X 104.30(19) . . ?
C00V Cu2 C02I 114.9(2) . . ?
C00V Cu2 C02X 113.8(2) . . ?
C02I Cu2 C02X 112.0(2) . . ?
O00F Cu4 C019 104.6(2) . . ?
O00F Cu4 C01H 104.63(19) . . ?
O00F Cu4 C024 105.27(19) . . ?
C019 Cu4 C01H 114.3(2) . . ?
C019 Cu4 C024 113.8(2) . . ?
C024 Cu4 C01H 113.0(2) . . ?
Ti06 Ti05 Ti07 60.46(3) . . ?
Ti06 Ti05 Ti08 60.35(3) . . ?
Ti07 Ti05 Ti08 60.31(3) . . ?
O00E Ti05 Ti06 87.98(13) . . ?
O00E Ti05 Ti07 139.12(13) . . ?
O00E Ti05 Ti08 127.85(13) . . ?
O00E Ti05 O00F 88.70(17) . . ?
O00E Ti05 O00G 98.90(17) . . ?
O00E Ti05 O00I 92.82(18) . . ?
O00E Ti05 O00K 94.88(18) . . ?
O00E Ti05 O00M 167.80(17) . . ?
O00F Ti05 Ti06 40.33(10) . . ?
O00F Ti05 Ti07 83.00(11) . . ?
O00F Ti05 Ti08 39.98(11) . . ?
O00F Ti05 O00M 79.13(16) . . ?
O00G Ti05 Ti06 40.23(11) . . ?
O00G Ti05 Ti07 40.24(11) . . ?
O00G Ti05 Ti08 82.97(12) . . ?
O00G Ti05 O00F 79.54(15) . . ?
O00G Ti05 O00M 79.86(15) . . ?
O00I Ti05 Ti06 136.46(14) . . ?
O00I Ti05 Ti07 127.78(14) . . ?
O00I Ti05 Ti08 86.13(13) . . ?
O00I Ti05 O00F 96.14(17) . . ?
O00I Ti05 O00G 167.37(18) . . ?
O00I Ti05 O00M 87.68(17) . . ?
O00K Ti05 Ti06 129.70(12) . . ?
O00K Ti05 Ti07 87.81(12) . . ?
O00K Ti05 Ti08 137.26(13) . . ?
O00K Ti05 O00F 169.42(16) . . ?
O00K Ti05 O00G 90.06(16) . . ?
O00K Ti05 O00I 93.63(18) . . ?
O00K Ti05 O00M 97.26(17) . . ?
O00M Ti05 Ti06 83.30(11) . . ?
O00M Ti05 Ti07 40.63(10) . . ?
O00M Ti05 Ti08 40.00(11) . . ?
Ti05 Ti06 Ti07 59.82(3) . . ?
Ti05 Ti06 Ti08 59.97(3) . . ?
Ti08 Ti06 Ti07 59.97(3) . . ?
O009 Ti06 Ti05 88.55(13) . . ?
O009 Ti06 Ti07 129.23(13) . . ?
O009 Ti06 Ti08 138.18(13) . . ?
O009 Ti06 O00F 98.52(17) . . ?
O009 Ti06 O00G 90.06(17) . . ?
O009 Ti06 O00J 169.00(17) . . ?
O00B Ti06 Ti05 127.76(12) . . ?
O00B Ti06 Ti07 136.78(13) . . ?
O00B Ti06 Ti08 86.45(12) . . ?
O00B Ti06 O009 93.81(18) . . ?
O00B Ti06 O00F 87.73(16) . . ?
O00B Ti06 O00G 167.21(17) . . ?
O00B Ti06 O00J 96.70(17) . . ?
O00F Ti06 Ti05 40.59(11) . . ?
O00F Ti06 Ti07 82.65(11) . . ?
O00F Ti06 Ti08 39.67(11) . . ?
O00F Ti06 O00J 78.74(15) . . ?
O00G Ti06 Ti05 40.08(11) . . ?
O00G Ti06 Ti07 39.83(11) . . ?
O00G Ti06 Ti08 82.56(11) . . ?
O00G Ti06 O00F 79.64(15) . . ?
O00G Ti06 O00J 78.98(16) . . ?
O00J Ti06 Ti05 82.47(11) . . ?
O00J Ti06 Ti07 40.10(11) . . ?
O00J Ti06 Ti08 39.95(11) . . ?
O00N Ti06 Ti05 139.14(13) . . ?
O00N Ti06 Ti07 88.37(12) . . ?
O00N Ti06 Ti08 127.72(13) . . ?
O00N Ti06 O009 94.07(18) . . ?
O00N Ti06 O00B 92.79(18) . . ?
O00N Ti06 O00F 167.34(18) . . ?
O00N Ti06 O00G 99.09(17) . . ?
O00N Ti06 O00J 88.64(17) . . ?
Ti05 Ti07 Ti06 59.71(3) . . ?
Ti05 Ti07 Ti08 59.93(3) . . ?
Ti08 Ti07 Ti06 59.97(3) . . ?
O00A Ti07 Ti05 88.51(13) . . ?
O00A Ti07 Ti06 139.18(13) . . ?
O00A Ti07 Ti08 127.74(13) . . ?
O00A Ti07 O00C 94.07(18) . . ?
O00A Ti07 O00D 93.07(18) . . ?
O00A Ti07 O00G 99.45(17) . . ?
O00A Ti07 O00J 167.57(17) . . ?
O00A Ti07 O00M 88.79(16) . . ?
O00C Ti07 Ti05 128.58(13) . . ?
O00C Ti07 Ti06 88.15(12) . . ?
O00C Ti07 Ti08 138.14(13) . . ?
O00C Ti07 O00D 94.63(18) . . ?
O00C Ti07 O00G 89.26(16) . . ?
O00C Ti07 O00J 98.25(17) . . ?
O00C Ti07 O00M 168.84(17) . . ?
O00D Ti07 Ti05 136.56(13) . . ?
O00D Ti07 Ti06 127.42(13) . . ?
O00D Ti07 Ti08 86.06(13) . . ?
O00D Ti07 O00G 166.60(17) . . ?
O00D Ti07 O00J 87.60(17) . . ?
O00D Ti07 O00M 95.98(17) . . ?
O00G Ti07 Ti05 40.02(10) . . ?
O00G Ti07 Ti06 39.76(11) . . ?
O00G Ti07 Ti08 82.52(11) . . ?
O00G Ti07 O00J 79.15(16) . . ?
O00G Ti07 O00M 79.63(15) . . ?
O00J Ti07 Ti05 82.53(11) . . ?
O00J Ti07 Ti06 40.33(11) . . ?
O00J Ti07 Ti08 39.90(11) . . ?
O00J Ti07 O00M 78.81(15) . . ?
O00M Ti07 Ti05 40.61(11) . . ?
O00M Ti07 Ti06 82.68(11) . . ?
O00M Ti07 Ti08 39.75(11) . . ?
Ti05 Ti08 Ti06 59.69(3) . . ?
Ti05 Ti08 Ti07 59.76(3) . . ?
Ti06 Ti08 Ti07 60.06(3) . . ?
O00F Ti08 Ti05 40.38(11) . . ?
O00F Ti08 Ti06 39.80(11) . . ?
O00F Ti08 Ti07 82.80(11) . . ?
O00F Ti08 O00J 79.27(15) . . ?
O00F Ti08 O00M 79.92(16) . . ?
O00H Ti08 Ti05 139.33(13) . . ?
O00H Ti08 Ti06 88.80(13) . . ?
O00H Ti08 Ti07 128.29(13) . . ?
O00H Ti08 O00F 98.98(17) . . ?
O00H Ti08 O00J 89.06(16) . . ?
O00H Ti08 O00M 168.42(16) . . ?
O00H Ti08 O00O 92.76(18) . . ?
O00J Ti08 Ti05 82.50(12) . . ?
O00J Ti08 Ti06 40.36(11) . . ?
O00J Ti08 Ti07 40.07(11) . . ?
O00L Ti08 Ti05 87.95(13) . . ?
O00L Ti08 Ti06 127.42(13) . . ?
O00L Ti08 Ti07 138.51(13) . . ?
O00L Ti08 O00F 88.33(16) . . ?
O00L Ti08 O00H 93.08(17) . . ?
O00L Ti08 O00J 167.60(17) . . ?
O00L Ti08 O00M 98.40(17) . . ?
O00L Ti08 O00O 93.36(18) . . ?
O00M Ti08 Ti05 40.41(11) . . ?
O00M Ti08 Ti06 83.02(11) . . ?
O00M Ti08 Ti07 40.17(11) . . ?
O00M Ti08 O00J 79.39(15) . . ?
O00O Ti08 Ti05 127.80(13) . . ?
O00O Ti08 Ti06 139.06(13) . . ?
O00O Ti08 Ti07 88.14(12) . . ?
O00O Ti08 O00F 168.04(17) . . ?
O00O Ti08 O00J 98.74(17) . . ?
O00O Ti08 O00M 88.12(16) . . ?
C01R O009 Ti06 136.1(4) . . ?
C01Z O00A Ti07 139.6(4) . . ?
C01V O00B Ti06 139.1(4) . . ?
C02N O00C Ti07 136.0(4) . . ?
C021 O00D Ti07 140.1(4) . . ?
C015 O00E Ti05 140.0(4) . . ?
Ti05 O00F Cu4 118.62(19) . . ?
Ti06 O00F Cu4 117.26(18) . . ?
Ti06 O00F Ti05 99.08(16) . . ?
Ti08 O00F Cu4 118.13(18) . . ?
Ti08 O00F Ti05 99.64(17) . . ?
Ti08 O00F Ti06 100.53(17) . . ?
Ti05 O00G Cu3 117.46(19) . . ?
Ti05 O00G Ti06 99.69(16) . . ?
Ti05 O00G Ti07 99.74(17) . . ?
Ti06 O00G Cu3 118.07(18) . . ?
Ti06 O00G Ti07 100.40(17) . . ?
Ti07 O00G Cu3 118.00(18) . . ?
C028 O00H Ti08 137.9(4) . . ?
C02S O00I Ti05 138.9(4) . . ?
Cu1 O00J Ti06 118.42(18) . . ?
Cu1 O00J Ti07 117.10(18) . . ?
Cu1 O00J Ti08 118.46(19) . . ?
Ti07 O00J Ti06 99.57(17) . . ?
Ti08 O00J Ti06 99.69(16) . . ?
Ti08 O00J Ti07 100.02(16) . . ?
C025 O00K Ti05 135.4(3) . . ?
C02M O00L Ti08 138.8(4) . . ?
Cu2 O00M Ti05 117.84(18) . . ?
Cu2 O00M Ti07 117.78(18) . . ?
Ti05 O00M Ti07 98.76(16) . . ?
Ti08 O00M Cu2 119.02(19) . . ?
Ti08 O00M Ti05 99.58(16) . . ?
Ti08 O00M Ti07 100.08(16) . . ?
C023 O00N Ti06 140.5(4) . . ?
C02J O00O Ti08 138.2(4) . . ?
C01K C00P H00P 118.9 . . ?
C01K C00P C01Q 122.2(6) . . ?
C01Q C00P H00P 118.9 . . ?
C00U C00Q C01P 124.1(5) . . ?
C00U C00Q C028 118.3(5) . . ?
C028 C00Q C01P 117.6(5) . . ?
C00S C00R C02R 121.8(6) . . ?
C01M C00R C00S 118.7(6) . . ?
C01M C00R C02R 119.4(6) . . ?
C00R C00S H00S 119.3 . . ?
C01A C00S C00R 121.3(6) . . ?
C01A C00S H00S 119.3 . . ?
C019 C00T H00T 119.1 . . ?
C01B C00T H00T 119.1 . . ?
C01B C00T C019 121.7(6) . . ?
C00Q C00U H00U 118.6 . . ?
C00Q C00U C00Z 122.7(6) . . ?
C00Z C00U H00U 118.6 . . ?
Cu2 C00V H00V 75.4 . . ?
C016 C00V Cu2 99.8(4) . . ?
C016 C00V H00V 120.1 . . ?
C01Z C00V Cu2 94.8(4) . . ?
C01Z C00V H00V 120.1 . . ?
C01Z C00V C016 119.9(6) . . ?
C020 C00W H00W 118.6 . . ?
C02B C00W H00W 118.6 . . ?
C02B C00W C020 122.7(6) . . ?
C01C C00X C023 118.7(6) . . ?
C01C C00X C029 123.2(5) . . ?
C023 C00X C029 117.9(5) . . ?
Cu1 C00Y H00Y 76.6 . . ?
C01L C00Y Cu1 98.7(4) . . ?
C01L C00Y H00Y 120.3 . . ?
C028 C00Y Cu1 94.7(4) . . ?
C028 C00Y H00Y 120.3 . . ?
C028 C00Y C01L 119.4(5) . . ?
C00U C00Z C02F 120.8(6) . . ?
C01L C00Z C00U 118.3(5) . . ?
C01L C00Z C02F 120.8(6) . . ?
C02A C010 H010 118.7 . . ?
C02K C010 H010 118.7 . . ?
C02K C010 C02A 122.5(6) . . ?
C014 C011 C02V 119.9(6) . . ?
C016 C011 C014 118.9(6) . . ?
C016 C011 C02V 121.2(6) . . ?
C014 C012 C01A 123.1(6) . . ?
C014 C012 C01Z 119.2(5) . . ?
C01Z C012 C01A 117.5(5) . . ?
C01Q C013 H013 119.0 . . ?
C01Q C013 C01X 122.0(5) . . ?
C01X C013 H013 119.0 . . ?
C011 C014 H014 119.4 . . ?
C012 C014 C011 121.3(6) . . ?
C012 C014 H014 119.4 . . ?
O00E C015 C019 121.6(5) . . ?
O00E C015 C01E 118.1(5) . . ?
C019 C015 C01E 120.4(5) . . ?
C00V C016 H016 119.7 . . ?
C011 C016 C00V 120.5(6) . . ?
C011 C016 H016 119.7 . . ?
Cu3 C017 H017 80.9 . . ?
C01I C017 Cu3 94.6(4) . . ?
C01I C017 H017 120.7 . . ?
C02N C017 Cu3 94.6(4) . . ?
C02N C017 H017 120.7 . . ?
C02N C017 C01I 118.6(5) . . ?
C01N C018 H018 119.1 . . ?
C01P C018 H018 119.1 . . ?
C01P C018 C01N 121.7(6) . . ?
Cu4 C019 H019 74.0 . . ?
C00T C019 Cu4 99.9(4) . . ?
C00T C019 C015 119.0(5) . . ?
C00T C019 H019 120.5 . . ?
C015 C019 Cu4 96.2(4) . . ?
C015 C019 H019 120.5 . . ?
C00S C01A C012 124.2(5) . . ?
C00S C01A C025 118.3(5) . . ?
C025 C01A C012 117.5(5) . . ?
C00T C01B C01W 118.1(6) . . ?
C00T C01B C027 121.6(6) . . ?
C01W C01B C027 120.3(6) . . ?
C00X C01C H01C 119.0 . . ?
C01D C01C C00X 122.0(6) . . ?
C01D C01C H01C 119.0 . . ?
C01C C01D C01T 118.8(6) . . ?
C01C C01D C02P 119.7(6) . . ?
C01T C01D C02P 121.6(7) . . ?
C015 C01E C01K 117.9(5) . . ?
C01W C01E C015 118.6(5) . . ?
C01W C01E C01K 123.5(5) . . ?
C01I C01F C02O 120.0(6) . . ?
C01Y C01F C01I 117.7(6) . . ?
C01Y C01F C02O 122.3(6) . . ?
C01N C01G H01G 119.5 . . ?
C01N C01G C024 121.1(6) . . ?
C024 C01G H01G 119.5 . . ?
Cu4 C01H H01H 77.6 . . ?
C026 C01H Cu4 99.5(4) . . ?
C026 C01H H01H 120.2 . . ?
C026 C01H C02M 119.6(6) . . ?
C02M C01H Cu4 92.9(4) . . ?
C02M C01H H01H 120.2 . . ?
C017 C01I H01I 119.0 . . ?
C01F C01I C017 122.0(6) . . ?
C01F C01I H01I 119.0 . . ?
H01A C01J H01B 109.5 . . ?
H01A C01J H01D 109.5 . . ?
H01B C01J H01D 109.5 . . ?
C02K C01J H01A 109.5 . . ?
C02K C01J H01B 109.5 . . ?
C02K C01J H01D 109.5 . . ?
C00P C01K C01E 125.5(5) . . ?
C00P C01K C01R 119.2(5) . . ?
C01R C01K C01E 115.3(5) . . ?
C00Y C01L H01L 119.7 . . ?
C00Z C01L C00Y 120.7(6) . . ?
C00Z C01L H01L 119.7 . . ?
C00R C01M H01M 119.0 . . ?
C00R C01M C02D 122.0(6) . . ?
C02D C01M H01M 119.0 . . ?
C018 C01N C02Z 120.3(6) . . ?
C01G C01N C018 118.7(6) . . ?
C01G C01N C02Z 121.0(6) . . ?
C01S C01O C021 118.9(5) . . ?
C01S C01O C02B 123.9(5) . . ?
C021 C01O C02B 117.2(5) . . ?
C018 C01P C00Q 123.5(6) . . ?
C018 C01P C01V 119.3(5) . . ?
C01V C01P C00Q 117.2(5) . . ?
C00P C01Q C02W 121.9(6) . . ?
C013 C01Q C00P 117.9(6) . . ?
C013 C01Q C02W 120.2(6) . . ?
O009 C01R C01K 120.0(5) . . ?
O009 C01R C01X 120.1(5) . . ?
C01X C01R C01K 119.9(5) . . ?
C01O C01S H01S 119.0 . . ?
C01O C01S C02C 122.0(6) . . ?
C02C C01S H01S 119.0 . . ?
C01D C01T H01T 119.5 . . ?
C01D C01T C01U 121.0(6) . . ?
C01U C01T H01T 119.5 . . ?
Cu1 C01U H01U 73.6 . . ?
C01T C01U Cu1 100.1(4) . . ?
C01T C01U H01U 120.6 . . ?
C01T C01U C023 118.9(6) . . ?
C023 C01U Cu1 96.4(4) . . ?
C023 C01U H01U 120.6 . . ?
O00B C01V C01P 118.3(5) . . ?
O00B C01V C024 121.8(5) . . ?
C024 C01V C01P 119.8(5) . . ?
C01B C01W H01W 118.9 . . ?
C01E C01W C01B 122.1(6) . . ?
C01E C01W H01W 118.9 . . ?
Cu3 C01X H01X 80.3 . . ?
C013 C01X Cu3 94.6(4) . . ?
C013 C01X C01R 118.7(5) . . ?
C013 C01X H01X 120.6 . . ?
C01R C01X Cu3 95.2(3) . . ?
C01R C01X H01X 120.6 . . ?
C01F C01Y H01Y 118.8 . . ?
C029 C01Y C01F 122.3(6) . . ?
C029 C01Y H01Y 118.8 . . ?
O00A C01Z C00V 121.8(5) . . ?
O00A C01Z C012 118.0(5) . . ?
C00V C01Z C012 120.1(5) . . ?
C00W C020 C02G 121.0(6) . . ?
C02H C020 C00W 117.8(5) . . ?
C02H C020 C02G 121.2(6) . . ?
O00D C021 C01O 118.7(5) . . ?
O00D C021 C022 121.2(5) . . ?
C022 C021 C01O 120.0(5) . . ?
Cu1 C022 H022 71.6 . . ?
C021 C022 Cu1 94.4(4) . . ?
C021 C022 H022 120.3 . . ?
C021 C022 C02L 119.4(6) . . ?
C02L C022 Cu1 104.0(4) . . ?
C02L C022 H022 120.3 . . ?
O00N C023 C00X 118.7(5) . . ?
O00N C023 C01U 120.7(5) . . ?
C00X C023 C01U 120.6(5) . . ?
Cu4 C024 H024 75.6 . . ?
C01G C024 Cu4 101.3(4) . . ?
C01G C024 H024 120.3 . . ?
C01V C024 Cu4 93.1(3) . . ?
C01V C024 C01G 119.5(6) . . ?
C01V C024 H024 120.3 . . ?
O00K C025 C01A 117.5(5) . . ?
O00K C025 C02D 121.2(5) . . ?
C02D C025 C01A 121.3(5) . . ?
C01H C026 H026 119.3 . . ?
C02K C026 C01H 121.3(6) . . ?
C02K C026 H026 119.3 . . ?
C01B C027 H02A 109.5 . . ?
C01B C027 H02B 109.5 . . ?
C01B C027 H02C 109.5 . . ?
H02A C027 H02B 109.5 . . ?
H02A C027 H02C 109.5 . . ?
H02B C027 H02C 109.5 . . ?
O00H C028 C00Q 118.3(5) . . ?
O00H C028 C00Y 121.1(5) . . ?
C00Y C028 C00Q 120.6(5) . . ?
C01Y C029 C00X 124.3(5) . . ?
C01Y C029 C02N 119.2(6) . . ?
C02N C029 C00X 116.4(5) . . ?
C010 C02A C02M 118.4(6) . . ?
C010 C02A C02Q 124.0(5) . . ?
C02M C02A C02Q 117.5(5) . . ?
C00W C02B C01O 123.9(5) . . ?
C00W C02B C02J 118.3(5) . . ?
C02J C02B C01O 117.7(5) . . ?
C01S C02C C02Y 118.9(6) . . ?
C02L C02C C01S 118.4(6) . . ?
C02L C02C C02Y 122.7(6) . . ?
Cu3 C02D H02D 80.5 . . ?
C01M C02D Cu3 94.8(4) . . ?
C01M C02D C025 118.4(5) . . ?
C01M C02D H02D 120.8 . . ?
C025 C02D Cu3 94.9(4) . . ?
C025 C02D H02D 120.8 . . ?
C02Q C02E H02E 118.7 . . ?
C02Q C02E C02T 122.6(6) . . ?
C02T C02E H02E 118.7 . . ?
C00Z C02F H02F 109.5 . . ?
C00Z C02F H02G 109.5 . . ?
C00Z C02F H02H 109.5 . . ?
H02F C02F H02G 109.5 . . ?
H02F C02F H02H 109.5 . . ?
H02G C02F H02H 109.5 . . ?
C020 C02G H02I 109.5 . . ?
C020 C02G H02J 109.5 . . ?
C020 C02G H02K 109.5 . . ?
H02I C02G H02J 109.5 . . ?
H02I C02G H02K 109.5 . . ?
H02J C02G H02K 109.5 . . ?
C020 C02H H02L 119.0 . . ?
C020 C02H C02I 122.0(6) . . ?
C02I C02H H02L 119.0 . . ?
Cu2 C02I H02M 76.9 . . ?
C02H C02I Cu2 98.9(4) . . ?
C02H C02I H02M 120.5 . . ?
C02J C02I Cu2 94.2(4) . . ?
C02J C02I C02H 119.0(6) . . ?
C02J C02I H02M 120.5 . . ?
O00O C02J C02B 118.3(5) . . ?
O00O C02J C02I 121.5(5) . . ?
C02I C02J C02B 120.2(5) . . ?
C010 C02K C01J 121.0(6) . . ?
C026 C02K C010 118.1(6) . . ?
C026 C02K C01J 120.9(6) . . ?
C022 C02L H02N 119.4 . . ?
C02C C02L C022 121.2(6) . . ?
C02C C02L H02N 119.4 . . ?
O00L C02M C01H 121.5(5) . . ?
O00L C02M C02A 118.4(5) . . ?
C01H C02M C02A 120.0(5) . . ?
O00C C02N C017 120.9(5) . . ?
O00C C02N C029 119.0(5) . . ?
C017 C02N C029 120.1(5) . . ?
C01F C02O H02O 109.5 . . ?
C01F C02O H02P 109.5 . . ?
C01F C02O H02Q 109.5 . . ?
H02O C02O H02P 109.5 . . ?
H02O C02O H02Q 109.5 . . ?
H02P C02O H02Q 109.5 . . ?
C01D C02P H02R 109.5 . . ?
C01D C02P H02S 109.5 . . ?
C01D C02P H02T 109.5 . . ?
H02R C02P H02S 109.5 . . ?
H02R C02P H02T 109.5 . . ?
H02S C02P H02T 109.5 . . ?
C02E C02Q C02A 125.1(6) . . ?
C02E C02Q C02S 118.1(6) . . ?
C02S C02Q C02A 116.8(5) . . ?
C00R C02R H02U 109.5 . . ?
C00R C02R H02V 109.5 . . ?
C00R C02R H02W 109.5 . . ?
H02U C02R H02V 109.5 . . ?
H02U C02R H02W 109.5 . . ?
H02V C02R H02W 109.5 . . ?
O00I C02S C02Q 118.6(5) . . ?
O00I C02S C02X 120.4(5) . . ?
C02Q C02S C02X 120.9(6) . . ?
C02E C02T C030 121.9(7) . . ?
C02U C02T C02E 119.0(6) . . ?
C02U C02T C030 119.1(7) . . ?
C02T C02U H02X 119.7 . . ?
C02T C02U C02X 120.5(6) . . ?
C02X C02U H02X 119.7 . . ?
C011 C02V H02Y 109.5 . . ?
C011 C02V H 109.5 . . ?
C011 C02V HA 109.5 . . ?
H02Y C02V H 109.5 . . ?
H02Y C02V HA 109.5 . . ?
H C02V HA 109.5 . . ?
C01Q C02W H02Z 109.5 . . ?
C01Q C02W HB 109.5 . . ?
C01Q C02W HC 109.5 . . ?
H02Z C02W HB 109.5 . . ?
H02Z C02W HC 109.5 . . ?
HB C02W HC 109.5 . . ?
Cu2 C02X H02 73.9 . . ?
C02S C02X Cu2 95.1(4) . . ?
C02S C02X H02 120.6 . . ?
C02U C02X Cu2 101.1(4) . . ?
C02U C02X C02S 118.9(6) . . ?
C02U C02X H02 120.6 . . ?
C02C C02Y H1 109.5 . . ?
C02C C02Y HD 109.5 . . ?
C02C C02Y HE 109.5 . . ?
H1 C02Y HD 109.5 . . ?
H1 C02Y HE 109.5 . . ?
HD C02Y HE 109.5 . . ?
C01N C02Z H2 109.5 . . ?
C01N C02Z HF 109.5 . . ?
C01N C02Z HG 109.5 . . ?
H2 C02Z HF 109.5 . . ?
H2 C02Z HG 109.5 . . ?
HF C02Z HG 109.5 . . ?
C02T C030 H03A 109.5 . . ?
C02T C030 H03B 109.5 . . ?
C02T C030 H03C 109.5 . . ?
H03A C030 H03B 109.5 . . ?
H03A C030 H03C 109.5 . . ?
H03B C030 H03C 109.5 . . ?

loop_
_geom_bond_atom_site_label_1
_geom_bond_atom_site_label_2
_geom_bond_distance
_geom_bond_site_symmetry_2
_geom_bond_publ_flag
Cu3 O00G 2.085(4) . ?
Cu3 C017 2.214(5) . ?
Cu3 C01X 2.221(6) . ?
Cu3 C02D 2.218(6) . ?
Cu1 O00J 2.026(4) . ?
Cu1 C00Y 2.232(6) . ?
Cu1 C01U 2.210(6) . ?
Cu1 C022 2.237(6) . ?
Cu2 O00M 2.036(4) . ?
Cu2 C00V 2.215(6) . ?
Cu2 C02I 2.216(6) . ?
Cu2 C02X 2.220(6) . ?
Cu4 O00F 2.050(4) . ?
Cu4 C019 2.215(6) . ?
Cu4 C01H 2.252(6) . ?
Cu4 C024 2.230(6) . ?
Ti05 Ti06 3.1061(14) . ?
Ti05 Ti07 3.1095(14) . ?
Ti05 Ti08 3.1150(14) . ?
Ti05 O00E 1.862(4) . ?
Ti05 O00F 2.047(4) . ?
Ti05 O00G 2.029(4) . ?
Ti05 O00I 1.881(4) . ?
Ti05 O00K 1.875(4) . ?
Ti05 O00M 2.048(4) . ?
Ti06 Ti07 3.1296(14) . ?
Ti06 Ti08 3.1269(14) . ?
Ti06 O009 1.878(4) . ?
Ti06 O00B 1.877(4) . ?
Ti06 O00F 2.036(4) . ?
Ti06 O00G 2.035(4) . ?
Ti06 O00J 2.054(4) . ?
Ti06 O00N 1.872(4) . ?
Ti07 Ti08 3.1269(14) . ?
Ti07 O00A 1.869(4) . ?
Ti07 O00C 1.871(4) . ?
Ti07 O00D 1.885(4) . ?
Ti07 O00G 2.038(4) . ?
Ti07 O00J 2.044(4) . ?
Ti07 O00M 2.049(4) . ?
Ti08 O00F 2.030(4) . ?
Ti08 O00H 1.880(4) . ?
Ti08 O00J 2.037(4) . ?
Ti08 O00L 1.875(4) . ?
Ti08 O00M 2.031(4) . ?
Ti08 O00O 1.891(4) . ?
O009 C01R 1.342(7) . ?
O00A C01Z 1.341(7) . ?
O00B C01V 1.332(7) . ?
O00C C02N 1.343(7) . ?
O00D C021 1.335(7) . ?
O00E C015 1.341(7) . ?
O00H C028 1.338(7) . ?
O00I C02S 1.335(7) . ?
O00K C025 1.351(7) . ?
O00L C02M 1.333(7) . ?
O00N C023 1.332(7) . ?
O00O C02J 1.343(7) . ?
C00P H00P 0.9500 . ?
C00P C01K 1.384(9) . ?
C00P C01Q 1.394(8) . ?
C00Q C00U 1.381(9) . ?
C00Q C01P 1.485(8) . ?
C00Q C028 1.419(8) . ?
C00R C00S 1.412(9) . ?
C00R C01M 1.391(9) . ?
C00R C02R 1.505(9) . ?
C00S H00S 0.9500 . ?
C00S C01A 1.397(8) . ?
C00T H00T 0.9500 . ?
C00T C019 1.405(9) . ?
C00T C01B 1.390(9) . ?
C00U H00U 0.9500 . ?
C00U C00Z 1.403(9) . ?
C00V H00V 0.9500 . ?
C00V C016 1.416(8) . ?
C00V C01Z 1.387(8) . ?
C00W H00W 0.9500 . ?
C00W C020 1.400(9) . ?
C00W C02B 1.399(8) . ?
C00X C01C 1.392(8) . ?
C00X C023 1.398(8) . ?
C00X C029 1.485(9) . ?
C00Y H00Y 0.9500 . ?
C00Y C01L 1.411(9) . ?
C00Y C028 1.401(8) . ?
C00Z C01L 1.400(9) . ?
C00Z C02F 1.498(9) . ?
C010 H010 0.9500 . ?
C010 C02A 1.399(8) . ?
C010 C02K 1.397(9) . ?
C011 C014 1.407(9) . ?
C011 C016 1.375(10) . ?
C011 C02V 1.514(9) . ?
C012 C014 1.391(8) . ?
C012 C01A 1.489(8) . ?
C012 C01Z 1.400(9) . ?
C013 H013 0.9500 . ?
C013 C01Q 1.392(9) . ?
C013 C01X 1.399(9) . ?
C014 H014 0.9500 . ?
C015 C019 1.407(8) . ?
C015 C01E 1.409(8) . ?
C016 H016 0.9500 . ?
C017 H017 0.9500 . ?
C017 C01I 1.406(8) . ?
C017 C02N 1.398(9) . ?
C018 H018 0.9500 . ?
C018 C01N 1.398(9) . ?
C018 C01P 1.390(8) . ?
C019 H019 0.9500 . ?
C01A C025 1.421(8) . ?
C01B C01W 1.402(9) . ?
C01B C027 1.506(9) . ?
C01C H01C 0.9500 . ?
C01C C01D 1.388(10) . ?
C01D C01T 1.393(10) . ?
C01D C02P 1.508(9) . ?
C01E C01K 1.491(8) . ?
C01E C01W 1.396(8) . ?
C01F C01I 1.398(8) . ?
C01F C01Y 1.390(10) . ?
C01F C02O 1.499(9) . ?
C01G H01G 0.9500 . ?
C01G C01N 1.390(10) . ?
C01G C024 1.408(9) . ?
C01H H01H 0.9500 . ?
C01H C026 1.403(9) . ?
C01H C02M 1.407(8) . ?
C01I H01I 0.9500 . ?
C01J H01A 0.9800 . ?
C01J H01B 0.9800 . ?
C01J H01D 0.9800 . ?
C01J C02K 1.495(9) . ?
C01K C01R 1.409(8) . ?
C01L H01L 0.9500 . ?
C01M H01M 0.9500 . ?
C01M C02D 1.400(8) . ?
C01N C02Z 1.503(9) . ?
C01O C01S 1.376(9) . ?
C01O C021 1.417(8) . ?
C01O C02B 1.484(8) . ?
C01P C01V 1.411(9) . ?
C01Q C02W 1.498(9) . ?
C01R C01X 1.408(8) . ?
C01S H01S 0.9500 . ?
C01S C02C 1.398(9) . ?
C01T H01T 0.9500 . ?
C01T C01U 1.401(9) . ?
C01U H01U 0.9500 . ?
C01U C023 1.410(9) . ?
C01V C024 1.402(8) . ?
C01W H01W 0.9500 . ?
C01X H01X 0.9500 . ?
C01Y H01Y 0.9500 . ?
C01Y C029 1.383(9) . ?
C020 C02G 1.503(9) . ?
C020 C02H 1.383(9) . ?
C021 C022 1.389(8) . ?
C022 H022 0.9500 . ?
C022 C02L 1.405(9) . ?
C024 H024 0.9500 . ?
C025 C02D 1.403(8) . ?
C026 H026 0.9500 . ?
C026 C02K 1.393(9) . ?
C027 H02A 0.9800 . ?
C027 H02B 0.9800 . ?
C027 H02C 0.9800 . ?
C029 C02N 1.415(8) . ?
C02A C02M 1.411(8) . ?
C02A C02Q 1.491(9) . ?
C02B C02J 1.414(8) . ?
C02C C02L 1.382(9) . ?
C02C C02Y 1.500(9) . ?
C02D H02D 0.9500 . ?
C02E H02E 0.9500 . ?
C02E C02Q 1.374(9) . ?
C02E C02T 1.407(10) . ?
C02F H02F 0.9800 . ?
C02F H02G 0.9800 . ?
C02F H02H 0.9800 . ?
C02G H02I 0.9800 . ?
C02G H02J 0.9800 . ?
C02G H02K 0.9800 . ?
C02H H02L 0.9500 . ?
C02H C02I 1.412(9) . ?
C02I H02M 0.9500 . ?
C02I C02J 1.403(8) . ?
C02L H02N 0.9500 . ?
C02O H02O 0.9800 . ?
C02O H02P 0.9800 . ?
C02O H02Q 0.9800 . ?
C02P H02R 0.9800 . ?
C02P H02S 0.9800 . ?
C02P H02T 0.9800 . ?
C02Q C02S 1.405(9) . ?
C02R H02U 0.9800 . ?
C02R H02V 0.9800 . ?
C02R H02W 0.9800 . ?
C02S C02X 1.418(8) . ?
C02T C02U 1.385(10) . ?
C02T C030 1.493(11) . ?
C02U H02X 0.9500 . ?
C02U C02X 1.405(9) . ?
C02V H02Y 0.9800 . ?
C02V H 0.9800 . ?
C02V HA 0.9800 . ?
C02W H02Z 0.9800 . ?
C02W HB 0.9800 . ?
C02W HC 0.9800 . ?
C02X H02 0.9500 . ?
C02Y H1 0.9800 . ?
C02Y HD 0.9800 . ?
C02Y HE 0.9800 . ?
C02Z H2 0.9800 . ?
C02Z HF 0.9800 . ?
C02Z HG 0.9800 . ?
C030 H03A 0.9800 . ?
C030 H03B 0.9800 . ?
C030 H03C 0.9800 . ?

loop_
_geom_torsion_atom_site_label_1
_geom_torsion_atom_site_label_2
_geom_torsion_atom_site_label_3
_geom_torsion_atom_site_label_4
_geom_torsion
_geom_torsion_site_symmetry_1
_geom_torsion_site_symmetry_2
_geom_torsion_site_symmetry_3
_geom_torsion_site_symmetry_4
_geom_torsion_publ_flag
Cu3 C017 C01I C01F 96.2(6) . . . . ?
Cu3 C017 C02N O00C 83.0(5) . . . . ?
Cu3 C017 C02N C029 -98.2(5) . . . . ?
Cu1 C00Y C01L C00Z 99.7(6) . . . . ?
Cu1 C00Y C028 O00H 78.9(5) . . . . ?
Cu1 C00Y C028 C00Q -102.8(5) . . . . ?
Cu1 C01U C023 O00N 75.5(5) . . . . ?
Cu1 C01U C023 C00X -105.0(5) . . . . ?
Cu1 C022 C02L C02C 103.8(6) . . . . ?
Cu2 C00V C016 C011 102.7(6) . . . . ?
Cu2 C00V C01Z O00A 77.2(5) . . . . ?
Cu2 C00V C01Z C012 -105.7(5) . . . . ?
Cu2 C02I C02J O00O 78.9(5) . . . . ?
Cu2 C02I C02J C02B -103.0(5) . . . . ?
Cu4 C01H C026 C02K 99.3(6) . . . . ?
Cu4 C01H C02M O00L 79.4(5) . . . . ?
Cu4 C01H C02M C02A -104.3(5) . . . . ?
Ti05 Ti06 O009 C01R -62.2(5) . . . . ?
Ti05 Ti06 O00B C01V -17.6(6) . . . . ?
Ti05 Ti06 O00N C023 -94.5(6) . . . . ?
Ti05 Ti07 O00A C01Z -60.3(6) . . . . ?
Ti05 Ti07 O00C C02N -15.6(6) . . . . ?
Ti05 Ti07 O00D C021 -100.7(6) . . . . ?
Ti05 Ti08 O00H C028 -98.1(6) . . . . ?
Ti05 Ti08 O00L C02M -63.4(6) . . . . ?
Ti05 Ti08 O00O C02J -14.3(6) . . . . ?
Ti05 O00E C015 C019 -52.4(8) . . . . ?
Ti05 O00E C015 C01E 127.7(5) . . . . ?
Ti05 O00I C02S C02Q 133.0(5) . . . . ?
Ti05 O00I C02S C02X -50.5(9) . . . . ?
Ti05 O00K C025 C01A 128.8(5) . . . . ?
Ti05 O00K C025 C02D -52.0(8) . . . . ?
Ti06 Ti05 O00E C015 -60.8(6) . . . . ?
Ti06 Ti05 O00I C02S -102.7(6) . . . . ?
Ti06 Ti05 O00K C025 -17.7(6) . . . . ?
Ti06 Ti07 O00A C01Z -97.0(6) . . . . ?
Ti06 Ti07 O00C C02N -63.4(5) . . . . ?
Ti06 Ti07 O00D C021 -17.4(6) . . . . ?
Ti06 Ti08 O00H C028 -61.2(5) . . . . ?
Ti06 Ti08 O00L C02M -14.9(6) . . . . ?
Ti06 Ti08 O00O C02J -99.7(5) . . . . ?
Ti06 O009 C01R C01K 127.0(5) . . . . ?
Ti06 O009 C01R C01X -54.5(7) . . . . ?
Ti06 O00B C01V C01P 131.3(5) . . . . ?
Ti06 O00B C01V C024 -52.5(8) . . . . ?
Ti06 O00N C023 C00X 125.7(6) . . . . ?
Ti06 O00N C023 C01U -54.8(8) . . . . ?
Ti07 Ti05 O00E C015 -98.2(6) . . . . ?
Ti07 Ti05 O00I C02S -17.9(7) . . . . ?
Ti07 Ti05 O00K C025 -65.4(5) . . . . ?
Ti07 Ti06 O009 C01R -14.3(6) . . . . ?
Ti07 Ti06 O00B C01V -101.6(6) . . . . ?
Ti07 Ti06 O00N C023 -57.7(6) . . . . ?
Ti07 Ti08 O00H C028 -11.9(6) . . . . ?
Ti07 Ti08 O00L C02M -100.1(6) . . . . ?
Ti07 Ti08 O00O C02J -62.8(5) . . . . ?
Ti07 O00A C01Z C00V -54.9(8) . . . . ?
Ti07 O00A C01Z C012 127.9(5) . . . . ?
Ti07 O00C C02N C017 -54.0(7) . . . . ?
Ti07 O00C C02N C029 127.1(5) . . . . ?
Ti07 O00D C021 C01O 132.6(5) . . . . ?
Ti07 O00D C021 C022 -51.7(8) . . . . ?
Ti08 Ti05 O00E C015 -11.7(6) . . . . ?
Ti08 Ti05 O00I C02S -65.0(6) . . . . ?
Ti08 Ti05 O00K C025 -104.9(5) . . . . ?
Ti08 Ti06 O009 C01R -101.0(5) . . . . ?
Ti08 Ti06 O00B C01V -64.6(6) . . . . ?
Ti08 Ti06 O00N C023 -8.6(6) . . . . ?
Ti08 Ti07 O00A C01Z -11.1(7) . . . . ?
Ti08 Ti07 O00C C02N -101.6(5) . . . . ?
Ti08 Ti07 O00D C021 -64.2(6) . . . . ?
Ti08 O00H C028 C00Q 127.0(5) . . . . ?
Ti08 O00H C028 C00Y -54.7(8) . . . . ?
Ti08 O00L C02M C01H -54.3(8) . . . . ?
Ti08 O00L C02M C02A 129.3(5) . . . . ?
Ti08 O00O C02J C02B 129.2(5) . . . . ?
Ti08 O00O C02J C02I -52.7(8) . . . . ?
O009 Ti06 O00B C01V 73.5(6) . . . . ?
O009 Ti06 O00N C023 173.0(6) . . . . ?
O009 C01R C01X Cu3 82.6(5) . . . . ?
O009 C01R C01X C013 -179.2(5) . . . . ?
O00A Ti07 O00C C02N 75.8(5) . . . . ?
O00A Ti07 O00D C021 168.2(6) . . . . ?
O00B Ti06 O009 C01R 170.0(5) . . . . ?
O00B Ti06 O00N C023 79.0(6) . . . . ?
O00B C01V C024 Cu4 78.6(5) . . . . ?
O00B C01V C024 C01G -176.6(5) . . . . ?
O00C Ti07 O00A C01Z 171.1(6) . . . . ?
O00C Ti07 O00D C021 73.9(6) . . . . ?
O00D Ti07 O00A C01Z 76.3(6) . . . . ?
O00D Ti07 O00C C02N 169.2(5) . . . . ?
O00D C021 C022 Cu1 76.3(5) . . . . ?
O00D C021 C022 C02L -175.0(5) . . . . ?
O00E Ti05 O00I C02S 167.2(6) . . . . ?
O00E Ti05 O00K C025 73.8(5) . . . . ?
O00E C015 C019 Cu4 76.1(5) . . . . ?
O00E C015 C019 C00T -178.9(5) . . . . ?
O00E C015 C01E C01K -4.6(8) . . . . ?
O00E C015 C01E C01W 176.8(5) . . . . ?
O00F Ti05 O00E C015 -20.5(6) . . . . ?
O00F Ti05 O00I C02S -103.8(6) . . . . ?
O00F Ti05 O00K C025 -35.7(13) . . . . ?
O00F Ti06 O009 C01R -101.7(5) . . . . ?
O00F Ti06 O00B C01V -24.9(6) . . . . ?
O00F Ti06 O00N C023 -13.0(12) . . . . ?
O00F Ti08 O00H C028 -99.8(6) . . . . ?
O00F Ti08 O00L C02M -23.0(6) . . . . ?
O00F Ti08 O00O C02J -22.1(12) . . . . ?
O00G Ti05 O00E C015 -99.7(6) . . . . ?
O00G Ti05 O00I C02S -34.6(12) . . . . ?
O00G Ti05 O00K C025 -25.2(5) . . . . ?
O00G Ti06 O009 C01R -22.2(5) . . . . ?
O00G Ti06 O00B C01V -33.8(11) . . . . ?
O00G Ti06 O00N C023 -96.2(6) . . . . ?
O00G Ti07 O00A C01Z -99.0(6) . . . . ?
O00G Ti07 O00C C02N -23.7(5) . . . . ?
O00G Ti07 O00D C021 -32.6(11) . . . . ?
O00H Ti08 O00L C02M 75.9(6) . . . . ?
O00H Ti08 O00O C02J 169.0(5) . . . . ?
O00I Ti05 O00E C015 75.6(6) . . . . ?
O00I Ti05 O00K C025 166.9(5) . . . . ?
O00I C02S C02X Cu2 78.0(6) . . . . ?
O00I C02S C02X C02U -176.4(6) . . . . ?
O00J Ti06 O009 C01R -27.0(12) . . . . ?
O00J Ti06 O00B C01V -103.2(6) . . . . ?
O00J Ti06 O00N C023 -17.6(6) . . . . ?
O00J Ti07 O00A C01Z -16.5(12) . . . . ?
O00J Ti07 O00C C02N -102.6(5) . . . . ?
O00J Ti07 O00D C021 -24.2(6) . . . . ?
O00J Ti08 O00H C028 -20.8(6) . . . . ?
O00J Ti08 O00L C02M -23.8(12) . . . . ?
O00J Ti08 O00O C02J -101.6(5) . . . . ?
O00K Ti05 O00E C015 169.5(6) . . . . ?
O00K Ti05 O00I C02S 72.2(6) . . . . ?
O00K C025 C02D Cu3 81.9(5) . . . . ?
O00K C025 C02D C01M -180.0(5) . . . . ?
O00L Ti08 O00H C028 171.4(5) . . . . ?
O00L Ti08 O00O C02J 75.7(6) . . . . ?
O00M Ti05 O00E C015 -16.5(12) . . . . ?
O00M Ti05 O00I C02S -25.0(6) . . . . ?
O00M Ti05 O00K C025 -105.0(5) . . . . ?
O00M Ti07 O00A C01Z -19.7(6) . . . . ?
O00M Ti07 O00C C02N -28.8(12) . . . . ?
O00M Ti07 O00D C021 -102.7(6) . . . . ?
O00M Ti08 O00H C028 -16.2(12) . . . . ?
O00M Ti08 O00L C02M -102.5(6) . . . . ?
O00M Ti08 O00O C02J -22.6(5) . . . . ?
O00N Ti06 O009 C01R 77.0(5) . . . . ?
O00N Ti06 O00B C01V 167.8(6) . . . . ?
O00O Ti08 O00H C028 77.9(6) . . . . ?
O00O Ti08 O00L C02M 168.9(6) . . . . ?
C00P C01K C01R O009 179.5(5) . . . . ?
C00P C01K C01R C01X 1.0(8) . . . . ?
C00Q C00U C00Z C01L -2.0(10) . . . . ?
C00Q C00U C00Z C02F 177.5(7) . . . . ?
C00Q C01P C01V O00B -4.7(7) . . . . ?
C00Q C01P C01V C024 179.1(5) . . . . ?
C00R C00S C01A C012 -178.4(6) . . . . ?
C00R C00S C01A C025 -0.7(9) . . . . ?
C00R C01M C02D Cu3 97.8(6) . . . . ?
C00R C01M C02D C025 -0.4(9) . . . . ?
C00S C00R C01M C02D 1.0(9) . . . . ?
C00S C01A C025 O00K -179.5(5) . . . . ?
C00S C01A C025 C02D 1.4(8) . . . . ?
C00T C01B C01W C01E -1.7(10) . . . . ?
C00U C00Q C01P C018 -69.6(8) . . . . ?
C00U C00Q C01P C01V 111.2(7) . . . . ?
C00U C00Q C028 O00H 178.2(5) . . . . ?
C00U C00Q C028 C00Y -0.1(9) . . . . ?
C00U C00Z C01L C00Y 1.8(9) . . . . ?
C00W C020 C02H C02I 1.1(10) . . . . ?
C00W C02B C02J O00O 177.7(5) . . . . ?
C00W C02B C02J C02I -0.4(9) . . . . ?
C00X C01C C01D C01T 0.8(9) . . . . ?
C00X C01C C01D C02P -179.5(6) . . . . ?
C00X C029 C02N O00C -1.5(8) . . . . ?
C00X C029 C02N C017 179.7(5) . . . . ?
C010 C02A C02M O00L 177.8(5) . . . . ?
C010 C02A C02M C01H 1.4(9) . . . . ?
C010 C02A C02Q C02E -66.8(9) . . . . ?
C010 C02A C02Q C02S 113.9(7) . . . . ?
C012 C01A C025 O00K -1.6(8) . . . . ?
C012 C01A C025 C02D 179.2(5) . . . . ?
C014 C011 C016 C00V 0.1(9) . . . . ?
C014 C012 C01A C00S -73.8(8) . . . . ?
C014 C012 C01A C025 108.5(6) . . . . ?
C014 C012 C01Z O00A 177.5(5) . . . . ?
C014 C012 C01Z C00V 0.2(8) . . . . ?
C015 C01E C01K C00P 109.8(7) . . . . ?
C015 C01E C01K C01R -67.9(7) . . . . ?
C015 C01E C01W C01B 3.5(9) . . . . ?
C016 C00V C01Z O00A -178.7(5) . . . . ?
C016 C00V C01Z C012 -1.5(8) . . . . ?
C016 C011 C014 C012 -1.4(9) . . . . ?
C018 C01P C01V O00B 176.0(5) . . . . ?
C018 C01P C01V C024 -0.2(8) . . . . ?
C019 C00T C01B C01W -0.5(10) . . . . ?
C019 C00T C01B C027 178.0(6) . . . . ?
C019 C015 C01E C01K 175.4(5) . . . . ?
C019 C015 C01E C01W -3.2(9) . . . . ?
C01A C012 C014 C011 -174.0(5) . . . . ?
C01A C012 C01Z O00A -7.0(8) . . . . ?
C01A C012 C01Z C00V 175.7(5) . . . . ?
C01A C025 C02D Cu3 -98.9(5) . . . . ?
C01A C025 C02D C01M -0.8(9) . . . . ?
C01B C00T C019 Cu4 103.7(6) . . . . ?
C01B C00T C019 C015 0.8(9) . . . . ?
C01C C00X C023 O00N 178.4(5) . . . . ?
C01C C00X C023 C01U -1.1(8) . . . . ?
C01C C00X C029 C01Y -74.7(8) . . . . ?
C01C C00X C029 C02N 106.7(6) . . . . ?
C01C C01D C01T C01U -1.5(9) . . . . ?
C01D C01T C01U Cu1 104.1(6) . . . . ?
C01D C01T C01U C023 1.0(9) . . . . ?
C01E C015 C019 Cu4 -103.9(5) . . . . ?
C01E C015 C019 C00T 1.0(8) . . . . ?
C01E C01K C01R O009 -2.7(8) . . . . ?
C01E C01K C01R C01X 178.8(5) . . . . ?
C01F C01Y C029 C00X -178.2(6) . . . . ?
C01F C01Y C029 C02N 0.4(9) . . . . ?
C01H C026 C02K C010 1.0(9) . . . . ?
C01H C026 C02K C01J -178.7(6) . . . . ?
C01I C017 C02N O00C -179.2(5) . . . . ?
C01I C017 C02N C029 -0.4(8) . . . . ?
C01I C01F C01Y C029 -2.3(9) . . . . ?
C01K C00P C01Q C013 -2.2(9) . . . . ?
C01K C00P C01Q C02W 177.7(6) . . . . ?
C01K C01E C01W C01B -175.0(6) . . . . ?
C01K C01R C01X Cu3 -98.8(5) . . . . ?
C01K C01R C01X C013 -0.6(8) . . . . ?
C01L C00Y C028 O00H -178.3(5) . . . . ?
C01L C00Y C028 C00Q -0.1(8) . . . . ?
C01M C00R C00S C01A -0.4(9) . . . . ?
C01N C018 C01P C00Q -178.8(6) . . . . ?
C01N C018 C01P C01V 0.5(9) . . . . ?
C01N C01G C024 Cu4 101.2(6) . . . . ?
C01N C01G C024 C01V 1.0(9) . . . . ?
C01O C01S C02C C02L -0.6(10) . . . . ?
C01O C01S C02C C02Y -178.6(6) . . . . ?
C01O C021 C022 Cu1 -108.0(5) . . . . ?
C01O C021 C022 C02L 0.7(8) . . . . ?
C01O C02B C02J O00O -5.0(8) . . . . ?
C01O C02B C02J C02I 176.9(5) . . . . ?
C01P C00Q C00U C00Z -175.8(6) . . . . ?
C01P C00Q C028 O00H -4.7(8) . . . . ?
C01P C00Q C028 C00Y 177.0(5) . . . . ?
C01P C018 C01N C01G 0.0(9) . . . . ?
C01P C018 C01N C02Z 177.7(6) . . . . ?
C01P C01V C024 Cu4 -105.4(5) . . . . ?
C01P C01V C024 C01G -0.5(8) . . . . ?
C01Q C00P C01K C01E -177.1(6) . . . . ?
C01Q C00P C01K C01R 0.5(9) . . . . ?
C01Q C013 C01X Cu3 97.3(5) . . . . ?
C01Q C013 C01X C01R -1.2(8) . . . . ?
C01S C01O C021 O00D 174.1(5) . . . . ?
C01S C01O C021 C022 -1.8(8) . . . . ?
C01S C01O C02B C00W -66.7(9) . . . . ?
C01S C01O C02B C02J 116.2(7) . . . . ?
C01S C02C C02L C022 -0.4(9) . . . . ?
C01T C01U C023 O00N -179.1(5) . . . . ?
C01T C01U C023 C00X 0.4(8) . . . . ?
C01W C01E C01K C00P -71.7(9) . . . . ?
C01W C01E C01K C01R 110.7(7) . . . . ?
C01X C013 C01Q C00P 2.6(9) . . . . ?
C01X C013 C01Q C02W -177.4(6) . . . . ?
C01Y C01F C01I C017 2.9(9) . . . . ?
C01Y C029 C02N O00C 179.8(5) . . . . ?
C01Y C029 C02N C017 1.0(8) . . . . ?
C01Z C00V C016 C011 1.4(9) . . . . ?
C01Z C012 C014 C011 1.3(9) . . . . ?
C01Z C012 C01A C00S 110.8(7) . . . . ?
C01Z C012 C01A C025 -66.9(7) . . . . ?
C020 C00W C02B C01O -175.5(6) . . . . ?
C020 C00W C02B C02J 1.6(9) . . . . ?
C020 C02H C02I Cu2 99.9(6) . . . . ?
C020 C02H C02I C02J 0.0(9) . . . . ?
C021 C01O C01S C02C 1.7(9) . . . . ?
C021 C01O C02B C00W 114.0(7) . . . . ?
C021 C01O C02B C02J -63.2(7) . . . . ?
C021 C022 C02L C02C 0.4(9) . . . . ?
C023 C00X C01C C01D 0.5(9) . . . . ?
C023 C00X C029 C01Y 110.7(7) . . . . ?
C023 C00X C029 C02N -67.9(7) . . . . ?
C024 C01G C01N C018 -0.7(9) . . . . ?
C024 C01G C01N C02Z -178.4(7) . . . . ?
C026 C01H C02M O00L -177.9(5) . . . . ?
C026 C01H C02M C02A -1.6(9) . . . . ?
C027 C01B C01W C01E 179.8(6) . . . . ?
C028 C00Q C00U C00Z 1.1(9) . . . . ?
C028 C00Q C01P C018 113.5(6) . . . . ?
C028 C00Q C01P C01V -65.7(7) . . . . ?
C028 C00Y C01L C00Z -0.8(9) . . . . ?
C029 C00X C01C C01D -174.1(6) . . . . ?
C029 C00X C023 O00N -6.7(8) . . . . ?
C029 C00X C023 C01U 173.8(5) . . . . ?
C02A C010 C02K C01J 178.4(6) . . . . ?
C02A C010 C02K C026 -1.2(9) . . . . ?
C02A C02Q C02S O00I -6.1(8) . . . . ?
C02A C02Q C02S C02X 177.4(6) . . . . ?
C02B C00W C020 C02G 178.1(6) . . . . ?
C02B C00W C020 C02H -1.9(9) . . . . ?
C02B C01O C01S C02C -177.6(6) . . . . ?
C02B C01O C021 O00D -6.5(8) . . . . ?
C02B C01O C021 C022 177.6(5) . . . . ?
C02E C02Q C02S O00I 174.6(6) . . . . ?
C02E C02Q C02S C02X -1.9(9) . . . . ?
C02E C02T C02U C02X -1.1(11) . . . . ?
C02F C00Z C01L C00Y -177.7(6) . . . . ?
C02G C020 C02H C02I -178.9(6) . . . . ?
C02H C02I C02J O00O -178.4(5) . . . . ?
C02H C02I C02J C02B -0.3(9) . . . . ?
C02K C010 C02A C02M 0.1(9) . . . . ?
C02K C010 C02A C02Q -177.7(6) . . . . ?
C02M C01H C026 C02K 0.4(9) . . . . ?
C02M C02A C02Q C02E 115.4(7) . . . . ?
C02M C02A C02Q C02S -63.9(8) . . . . ?
C02N C017 C01I C01F -1.6(8) . . . . ?
C02O C01F C01I C017 -178.9(6) . . . . ?
C02O C01F C01Y C029 179.5(6) . . . . ?
C02P C01D C01T C01U 178.7(6) . . . . ?
C02Q C02A C02M O00L -4.3(8) . . . . ?
C02Q C02A C02M C01H 179.3(5) . . . . ?
C02Q C02E C02T C02U -0.9(11) . . . . ?
C02Q C02E C02T C030 -179.7(9) . . . . ?
C02Q C02S C02X Cu2 -105.6(5) . . . . ?
C02Q C02S C02X C02U 0.0(9) . . . . ?
C02R C00R C00S C01A 179.0(6) . . . . ?
C02R C00R C01M C02D -178.4(6) . . . . ?
C02T C02E C02Q C02A -176.8(7) . . . . ?
C02T C02E C02Q C02S 2.4(10) . . . . ?
C02T C02U C02X Cu2 103.7(7) . . . . ?
C02T C02U C02X C02S 1.5(10) . . . . ?
C02V C011 C014 C012 180.0(6) . . . . ?
C02V C011 C016 C00V 178.7(6) . . . . ?
C02Y C02C C02L C022 177.4(6) . . . . ?
C030 C02T C02U C02X 177.8(9) . . . . ?

loop_
_exptl_oxdiff_crystal_face_indexfrac_h
_exptl_oxdiff_crystal_face_indexfrac_k
_exptl_oxdiff_crystal_face_indexfrac_l
_exptl_oxdiff_crystal_face_x
_exptl_oxdiff_crystal_face_y
_exptl_oxdiff_crystal_face_z
0.0017 1.9985 0.9998 0.0083 0.0406 -0.1007
15.0090 -5.2148 -2.4871 0.0895 0.3854 0.9184
18.7941 17.5133 11.0519 0.1289 0.9888 -0.0754
-17.1746 2.0041 -0.3484 -0.0717 -0.5317 -0.8439
2.1086 19.2062 10.5758 0.0585 0.4670 -0.8823
-1.5786 -1.5017 24.0378 -0.9818 0.1286 -0.1395
-13.4212 -20.7210 -12.2749 -0.1156 -0.8752 0.4698
-7.4537 -20.4973 -13.4320 -0.0192 -0.6865 0.7269
-20.8414 -11.0413 -10.2575 -0.0228 -0.9450 -0.3262
-17.4571 -15.9700 -17.8507 0.1821 -0.9781 0.1006
7.7637 5.9373 -19.7590 0.9680 0.1810 0.1740
